data_1569155
loop_
_publ_author_name
'Jin, Qiu-Yan'
'Liang, Yuan-Yuan'
'Zhang, Zhi-Hui'
'Meng, Liao'
'Geng, Jun-Shan'
'Hu, Kong-Qiu'
'Yu, Ji-Pan'
'Chai, Zhi-Fang'
'Mei, Lei'
'Shi, Wei-Qun'

_publ_section_title
;
 Colossal negative thermal expansion in a cucurbit[8]uril-enabled
 uranyl-organic polythreading framework <i>via</i> thermally induced
 relaxation.
;
_journal_issue 23
_journal_name_full 'Chemical science'
_journal_page_first 6330
_journal_page_last 6340
_journal_paper_doi 10.1039/d3sc01343j
_journal_volume 14
_journal_year 2023
_chemical_formula_moiety 'C156 H140 N44 O50 U6, C48 H48 N32 O16'
_chemical_formula_sum 'C204 H188 N76 O66 U6'
_chemical_formula_weight 6188.47
_space_group_crystal_system monoclinic
_space_group_IT_number 15
_space_group_name_Hall '-C 2yc'
_space_group_name_H-M_alt 'C 1 2/c 1'
_atom_sites_solution_hydrogens mixed
_audit_creation_date 2022-09-06
_audit_creation_method
;
Olex2 1.3
(compiled 2020.06.28 svn.raecde09e for OlexSys, GUI svn.r6132)
;
_audit_update_record
;
2022-11-10 deposited with the CCDC.	2023-05-10 downloaded from the CCDC.
;
_cell_angle_alpha 90
_cell_angle_beta 126.811(2)
_cell_angle_gamma 90
_cell_formula_units_Z 4
_cell_length_a 50.010(3)
_cell_length_b 17.1627(12)
_cell_length_c 35.932(2)
_cell_measurement_reflns_used 9911
_cell_measurement_temperature 320(2)
_cell_measurement_theta_max 27.26
_cell_measurement_theta_min 2.73
_cell_volume 24692(3)
_computing_cell_refinement 'SAINT V8.40B (?, 2016)'
_computing_data_reduction 'SAINT V8.40B (?, 2016)'
_computing_molecular_graphics 'Olex2 1.3 (Dolomanov et al., 2009)'
_computing_publication_material 'Olex2 1.3 (Dolomanov et al., 2009)'
_computing_structure_refinement 'SHELXL 2018/3 (Sheldrick, 2015)'
_computing_structure_solution 'SHELXT 2018/2 (Sheldrick, 2018)'
_diffrn_ambient_temperature 320.0
_diffrn_measured_fraction_theta_full 0.991
_diffrn_measured_fraction_theta_max 0.985
_diffrn_measurement_device_type 'Bruker APEX-II CCD'
_diffrn_measurement_method '\f and \w scans'
_diffrn_radiation_type MoK\a
_diffrn_radiation_wavelength 0.71073
_diffrn_reflns_av_R_equivalents 0.0962
_diffrn_reflns_av_unetI/netI 0.0878
_diffrn_reflns_Laue_measured_fraction_full 0.991
_diffrn_reflns_Laue_measured_fraction_max 0.985
_diffrn_reflns_limit_h_max 64
_diffrn_reflns_limit_h_min -64
_diffrn_reflns_limit_k_max 22
_diffrn_reflns_limit_k_min -22
_diffrn_reflns_limit_l_max 44
_diffrn_reflns_limit_l_min -41
_diffrn_reflns_number 123622
_diffrn_reflns_point_group_measured_fraction_full 0.991
_diffrn_reflns_point_group_measured_fraction_max 0.985
_diffrn_reflns_theta_full 25.242
_diffrn_reflns_theta_max 27.102
_diffrn_reflns_theta_min 2.359
_diffrn_source_current 30.0
_diffrn_source_power 1.5
_diffrn_source_voltage 50.0
_diffrn_standards_number 0
_exptl_absorpt_coefficient_mu 4.016
_exptl_absorpt_correction_T_max 0.7456
_exptl_absorpt_correction_T_min 0.5760
_exptl_absorpt_correction_type none
_exptl_absorpt_process_details
;
SADABS-2016/2 (Bruker,2016/2) was used for absorption correction.
wR2(int) was 0.0861 before and 0.0710 after correction.
The Ratio of minimum to maximum transmission is 0.7725.
The \l/2 correction factor is Not present.
;
_exptl_crystal_colour yellow
_exptl_crystal_colour_primary yellow
_exptl_crystal_density_diffrn 1.665
_exptl_crystal_description block
_exptl_crystal_F_000 12096
_refine_diff_density_max 2.375
_refine_diff_density_min -2.395
_refine_diff_density_rms 0.184
_refine_ls_extinction_method none
_refine_ls_goodness_of_fit_ref 1.023
_refine_ls_hydrogen_treatment constr
_refine_ls_matrix_type full
_refine_ls_number_parameters 1574
_refine_ls_number_reflns 26806
_refine_ls_number_restraints 12
_refine_ls_restrained_S_all 1.025
_refine_ls_R_factor_all 0.1143
_refine_ls_R_factor_gt 0.0672
_refine_ls_shift/su_max 0.003
_refine_ls_shift/su_mean 0.000
_refine_ls_structure_factor_coef Fsqd
_refine_ls_weighting_details 'w=1/[\s^2^(Fo^2^)+(0.0781P)^2^+459.2117P] where P=(Fo^2^+2Fc^2^)/3'
_refine_ls_weighting_scheme calc
_refine_ls_wR_factor_gt 0.1614
_refine_ls_wR_factor_ref 0.1874
_reflns_Friedel_coverage 0.000
_reflns_number_gt 17052
_reflns_number_total 26806
_reflns_threshold_expression 'I > 2\s(I)'
_cod_data_source_file d3sc01343j3.cif
_cod_data_source_block U3bcbpy3CB8_320K_B2
_cod_depositor_comments 'Adding full bibliography for 1569127--1569159.cif.'
_cod_database_code 1569155
_shelx_shelxl_version_number 2018/3
_shelx_space_group_comment
;
The symmetry employed for this shelxl refinement is uniquely defined
by the following loop, which should always be used as a source of
symmetry information in preference to the above space-group names.
They are only intended as comments.
;
_olex2_refinement_description
;
1. Fixed Uiso
 At 1.2 times of:
  All C(H) groups, All C(H,H) groups
 At 1.5 times of:
  All O(H,H) groups
2. Uiso/Uaniso restraints and constraints
Uanis(C19) \\sim Ueq: with sigma of 0.001 and sigma for terminal atoms of 0.002
Uanis(O17) \\sim Ueq: with sigma of 0.003 and sigma for terminal atoms of 0.006
3.a Riding coordinates:
 O17(H17A,H17B)
3.b Rotating group:
 O16(H16A,H16B)
3.c Ternary CH refined with riding coordinates:
 C97(H97), C95(H95), C98(H98), C96(H96), C101(H101), C102(H102), C99(H99),
 C100(H100), C78(H78), C73(H73), C77(H77), C71(H71), C75(H75), C74(H74),
 C72(H72), C76(H76)
3.d Secondary CH2 refined with riding coordinates:
 C86(H86A,H86B), C89(H89A,H89B), C8(H8A,H8B), C80(H80A,H80B), C91(H91A,H91B),
 C84(H84A,H84B), C82(H82A,H82B), C93(H93A,H93B), C56(H56A,H56B), C26(H26A,H26B),
  C44(H44A,H44B), C88(H88A,H88B), C62(H62A,H62B), C64(H64A,H64B), C60(H60A,
 H60B), C70(H70A,H70B), C58(H58A,H58B), C66(H66A,H66B), C68(H68A,H68B)
3.e Aromatic/amide H refined with riding coordinates:
 C28(H28), C36(H36), C35(H35), C34(H34), C33(H33), C22(H22), C25(H25),
 C49(H49), C7(H7), C6(H6), C45(H45), C46(H46), C9(H9), C24(H24), C42(H42),
 C21(H21), C4(H4), C31(H31), C52(H52), C12(H12), C43(H43), C10(H10), C3(H3),
 C53(H53), C13(H13), C27(H27), C51(H51), C30(H30), C54(H54), C48(H48), C39(H39),
  C18(H18), C15(H15), C40(H40), C17(H17), C16(H16)
3.f Fitted hexagon refined as free rotating group:
 C32(C36,C35,N4,C34,C33)
;
_smtbx_masks_void_probe_radius 1.2
_smtbx_masks_void_truncation_radius 1.2
_olex2_submission_special_instructions 'No special instructions were received'

loop_
_space_group_symop_operation_xyz
'x, y, z'
'-x, y, -z+1/2'
'x+1/2, y+1/2, z'
'-x+1/2, y+1/2, -z+1/2'
'-x, -y, -z'
'x, -y, z-1/2'
'-x+1/2, -y+1/2, -z'
'x+1/2, -y+1/2, z-1/2'

loop_
_atom_site_label
_atom_site_type_symbol
_atom_site_fract_x
_atom_site_fract_y
_atom_site_fract_z
_atom_site_U_iso_or_equiv
_atom_site_adp_type
_atom_site_occupancy
_atom_site_site_symmetry_order
_atom_site_calc_flag
_atom_site_refinement_flags_posn
_atom_site_refinement_flags_adp
_atom_site_refinement_flags_occupancy
_atom_site_disorder_assembly
_atom_site_disorder_group
U1 U 0.67003(2) 0.63797(2) 1.65652(2) 0.03115(10) Uani 1 1 d . . . . .
U2 U 0.65667(2) 0.43326(2) 1.70800(2) 0.03244(10) Uani 1 1 d . . . . .
U3 U 0.59071(2) 0.58016(2) 1.63662(2) 0.05153(14) Uani 1 1 d . . . . .
O21 O 0.6099(2) 1.1757(6) 1.6142(4) 0.088(3) Uani 1 1 d . . . . .
O7 O 0.64387(16) 0.5426(4) 1.6668(3) 0.0419(18) Uani 1 1 d . . . . .
O12 O 0.71848(18) 0.5619(4) 1.7179(3) 0.0445(18) Uani 1 1 d . . . . .
O8 O 0.61258(16) 0.6638(4) 1.6112(3) 0.0456(19) Uani 1 1 d . . . . .
O10 O 0.65939(18) 0.7520(4) 1.6112(3) 0.0434(18) Uani 1 1 d . . . . .
O13 O 0.70701(19) 0.4376(4) 1.7168(3) 0.0473(19) Uani 1 1 d . . . . .
O14 O 0.68693(18) 0.3161(4) 1.7581(3) 0.0447(18) Uani 1 1 d . . . . .
O16 O 0.72438(18) 0.6977(5) 1.6836(3) 0.059(2) Uani 1 1 d . . . . .
H16A H 0.732820 0.673711 1.671228 0.088 Uiso 1 1 d R U . . .
H16B H 0.739316 0.689649 1.713415 0.088 Uiso 1 1 d R U . . .
O15 O 0.64041(19) 0.3500(4) 1.7482(3) 0.0467(19) Uani 1 1 d . . . . .
O1 O 0.66891(19) 0.5834(4) 1.6135(3) 0.0454(18) Uani 1 1 d . . . . .
O3 O 0.63941(19) 0.3706(4) 1.6596(3) 0.050(2) Uani 1 1 d . . . . .
O18 O 0.54883(19) 0.6848(5) 1.5938(3) 0.063(3) Uani 1 1 d . . . . .
O2 O 0.6740(2) 0.6947(4) 1.7009(3) 0.0450(18) Uani 1 1 d . . . . .
O9 O 0.6033(2) 0.4667(5) 1.6812(4) 0.067(3) Uani 1 1 d . . . . .
O4 O 0.6766(2) 0.4888(4) 1.7587(3) 0.052(2) Uani 1 1 d . . . . .
C19 C 0.7295(2) 0.4927(5) 1.7292(3) 0.0207(17) Uani 1 1 d . U . . .
C23 C 0.8285(2) 0.4252(6) 1.7970(4) 0.036(2) Uani 1 1 d . . . . .
O5 O 0.5725(2) 0.5245(5) 1.5850(3) 0.070(3) Uani 1 1 d . . . . .
O6 O 0.6054(2) 0.6368(5) 1.6860(3) 0.062(2) Uani 1 1 d . . . . .
O26 O 0.7767(2) 0.9541(5) 1.4402(3) 0.053(2) Uani 1 1 d . . . . .
O29 O 0.79988(19) 1.3519(4) 1.3959(3) 0.052(2) Uani 1 1 d . . . . .
N28 N 0.7920(2) 1.2221(5) 1.3739(3) 0.0371(19) Uani 1 1 d . . . . .
N35 N 0.8865(3) 1.1021(6) 1.6511(4) 0.050(2) Uani 1 1 d . . . . .
N31 N 0.7551(2) 1.1112(5) 1.3500(3) 0.041(2) Uani 1 1 d . . . . .
N37 N 0.8327(2) 0.9885(5) 1.4869(3) 0.044(2) Uani 1 1 d . . . . .
N3 N 0.8877(2) 0.4096(5) 1.8681(3) 0.042(2) Uani 1 1 d . . . . .
N29 N 0.8377(2) 1.1487(5) 1.4397(3) 0.041(2) Uani 1 1 d . . . . .
N5 N 0.6826(3) 0.0634(6) 1.9127(4) 0.053(3) Uani 1 1 d . . . . .
N38 N 0.7999(2) 1.0384(5) 1.4158(3) 0.039(2) Uani 1 1 d . . . . .
N1 N 0.6618(3) 1.0887(5) 1.4931(4) 0.045(2) Uani 1 1 d . . . . .
N24 N 0.8490(2) 0.9910(5) 1.6254(3) 0.046(2) Uani 1 1 d . . . . .
O30 O 0.8675(2) 1.2353(5) 1.4998(3) 0.063(2) Uani 1 1 d . . . . .
O28 O 0.7283(2) 1.4801(5) 1.3802(3) 0.059(2) Uani 1 1 d . . . . .
O19 O 0.5811(2) 0.8486(6) 1.6876(3) 0.067(3) Uani 1 1 d . . . . .
N25 N 0.6722(2) 1.4492(5) 1.3368(3) 0.046(2) Uani 1 1 d . . . . .
N6 N 0.7300(3) 0.2430(7) 2.1189(4) 0.067(3) Uani 1 1 d . . . . .
N20 N 0.4749(3) 0.8439(7) 1.6395(4) 0.067(3) Uani 1 1 d . . . . .
N19 N 0.4944(3) 0.9574(8) 1.6756(4) 0.068(3) Uani 1 1 d . . . . .
O31 O 0.7084(2) 1.0729(4) 1.3430(3) 0.058(2) Uani 1 1 d . . . . .
N33 N 0.6663(2) 1.2730(5) 1.2994(3) 0.040(2) Uani 1 1 d . . . . .
N21 N 0.4543(3) 0.7564(7) 1.5751(6) 0.079(4) Uani 1 1 d . . . . .
N8 N 0.5099(2) 0.7089(7) 1.6067(4) 0.064(3) Uani 1 1 d . . . . .
N22 N 0.4398(3) 0.7238(7) 1.5057(5) 0.069(3) Uani 1 1 d . . . . .
O11 O 0.6159(3) 0.7170(5) 1.5407(3) 0.082(3) Uani 1 1 d . . . . .
O27 O 0.8047(2) 0.9311(6) 1.5597(3) 0.070(3) Uani 1 1 d . . . . .
N34 N 0.6322(3) 1.3442(5) 1.3062(4) 0.049(2) Uani 1 1 d . . . . .
N15 N 0.4811(3) 0.6684(7) 1.4629(5) 0.078(4) Uani 1 1 d . . . . .
N16 N 0.4784(3) 0.7211(7) 1.4047(5) 0.068(3) Uani 1 1 d . . . . .
O33 O 0.8956(2) 1.2102(6) 1.6214(3) 0.068(3) Uani 1 1 d . . . . .
N7 N 0.4930(2) 0.6602(7) 1.5396(4) 0.065(3) Uani 1 1 d . . . . .
N26 N 0.7045(2) 1.3809(5) 1.3254(3) 0.041(2) Uani 1 1 d . . . . .
O23 O 0.4390(2) 0.9511(6) 1.6123(4) 0.076(3) Uani 1 1 d . . . . .
N23 N 0.8509(3) 0.9730(6) 1.5659(3) 0.050(2) Uani 1 1 d . . . . .
O32 O 0.6314(2) 1.2085(5) 1.3113(4) 0.066(3) Uani 1 1 d . . . . .
N36 N 0.8864(3) 1.0866(6) 1.5894(3) 0.054(3) Uani 1 1 d . . . . .
N27 N 0.7486(2) 1.3023(5) 1.3357(3) 0.041(2) Uani 1 1 d . . . . .
C97 C 0.6713(3) 1.3523(6) 1.2907(3) 0.035(2) Uani 1 1 d . . . . .
H97 H 0.665152 1.358051 1.259319 0.042 Uiso 1 1 calc R U . . .
N32 N 0.7112(2) 1.1911(5) 1.3146(3) 0.042(2) Uani 1 1 d . . . . .
C79 C 0.8006(3) 0.9900(6) 1.4472(4) 0.041(2) Uani 1 1 d . . . . .
N14 N 0.5728(3) 1.2752(7) 1.5692(5) 0.072(4) Uani 1 1 d . . . . .
N2 N 0.7767(5) 1.2125(11) 1.4535(7) 0.109(6) Uani 1 1 d . . . . .
N12 N 0.5774(3) 1.1547(8) 1.6851(4) 0.074(3) Uani 1 1 d . . . . .
N17 N 0.5190(3) 1.1937(8) 1.6471(4) 0.078(4) Uani 1 1 d . . . . .
O25 O 0.5303(2) 0.6999(7) 1.4747(4) 0.096(4) Uani 1 1 d . . . . .
O20 O 0.6103(2) 1.0499(6) 1.7024(4) 0.075(3) Uani 1 1 d . . . . .
O22 O 0.4179(3) 0.8370(7) 1.5141(5) 0.093(4) Uani 1 1 d . . . . .
O17 O 0.5345(3) 0.5346(7) 1.6275(4) 0.095(3) Uani 1 1 d . U . . .
H17A H 0.522146 0.574176 1.620896 0.143 Uiso 1 1 d R U . . .
H17B H 0.540266 0.520046 1.653986 0.143 Uiso 1 1 d R U . . .
C95 C 0.7649(3) 1.1758(6) 1.3353(4) 0.039(2) Uani 1 1 d . . . . .
H95 H 0.770564 1.158207 1.314894 0.047 Uiso 1 1 calc R U . . .
C37 C 0.6650(3) 0.3042(6) 1.7651(3) 0.035(2) Uani 1 1 d . . . . .
C90 C 0.7237(3) 1.1209(6) 1.3371(4) 0.043(3) Uani 1 1 d . . . . .
C28 C 0.9322(3) 0.3626(7) 1.9419(4) 0.056(3) Uani 1 1 d . . . . .
H28 H 0.945699 0.321580 1.960878 0.067 Uiso 1 1 calc R U . . .
C98 C 0.6486(3) 1.4003(6) 1.2967(4) 0.042(3) Uani 1 1 d . . . . .
H98 H 0.632670 1.431421 1.269015 0.051 Uiso 1 1 calc R U . . .
C32 C 0.96752(16) 0.4543(5) 2.0090(2) 0.044(3) Uani 1 1 d G . . . .
C36 C 0.9680(2) 0.5205(5) 2.0317(3) 0.080(5) Uani 1 1 d G . . . .
H36 H 0.949283 0.552415 2.017440 0.096 Uiso 1 1 calc R U . . .
C35 C 0.9965(3) 0.5391(5) 2.0757(3) 0.086(5) Uani 1 1 d G . . . .
H35 H 0.996878 0.583402 2.090851 0.103 Uiso 1 1 calc R U . . .
N4 N 1.02455(19) 0.4914(6) 2.0970(2) 0.082(4) Uani 1 1 d G . . . .
C34 C 1.02404(17) 0.4252(6) 2.0743(3) 0.082(5) Uani 1 1 d G . . . .
H34 H 1.042782 0.393338 2.088530 0.099 Uiso 1 1 calc R U . . .
C33 C 0.9955(2) 0.4067(4) 2.0303(3) 0.061(4) Uani 1 1 d G . . . .
H33 H 0.995187 0.362350 2.015118 0.073 Uiso 1 1 calc R U . . .
C22 C 0.8075(3) 0.3799(6) 1.8005(4) 0.041(3) Uani 1 1 d . . . . .
H22 H 0.815444 0.333720 1.817336 0.049 Uiso 1 1 calc R U . . .
C81 C 0.8316(3) 0.9627(7) 1.5807(4) 0.050(3) Uani 1 1 d . . . . .
O24 O 0.4660(3) 1.1472(7) 1.6114(4) 0.089(3) Uani 1 1 d . . . . .
N30 N 0.8677(3) 1.1033(6) 1.5108(3) 0.050(2) Uani 1 1 d . . . . .
C29 C 0.9378(3) 0.4382(7) 1.9603(4) 0.045(3) Uani 1 1 d . . . . .
C50 C 0.7147(3) 0.1741(7) 2.0380(4) 0.048(3) Uani 1 1 d . . . . .
C25 C 0.7842(3) 0.5169(6) 1.7511(4) 0.041(3) Uani 1 1 d . . . . .
H25 H 0.776519 0.563980 1.735086 0.049 Uiso 1 1 calc R U . . .
C2 C 0.6380(3) 0.8444(6) 1.5513(4) 0.039(2) Uani 1 1 d . . . . .
C86 C 0.8273(3) 1.2013(7) 1.4017(4) 0.049(3) Uani 1 1 d . . . . .
H86A H 0.831890 1.177211 1.381683 0.059 Uiso 1 1 calc R U . . .
H86B H 0.840509 1.248549 1.414301 0.059 Uiso 1 1 calc R U . . .
C96 C 0.7354(3) 1.2298(6) 1.3100(4) 0.038(2) Uani 1 1 d . . . . .
H96 H 0.726585 1.236299 1.277342 0.046 Uiso 1 1 calc R U . . .
C49 C 0.7147(4) 0.0750(8) 1.9455(5) 0.057(3) Uani 1 1 d . . . . .
H49 H 0.729834 0.059137 1.940028 0.069 Uiso 1 1 calc R U . . .
C7 C 0.6616(3) 0.8962(6) 1.5805(4) 0.040(2) Uani 1 1 d . . . . .
H7 H 0.678208 0.880654 1.610883 0.048 Uiso 1 1 calc R U . . .
C87 C 0.8577(3) 1.1702(7) 1.4847(4) 0.045(3) Uani 1 1 d . . . . .
C6 C 0.6626(3) 0.9728(7) 1.5674(4) 0.046(3) Uani 1 1 d . . . . .
H6 H 0.678787 1.008111 1.588721 0.055 Uiso 1 1 calc R U . . .
C45 C 0.6605(3) 0.0850(8) 1.9196(5) 0.056(3) Uani 1 1 d . . . . .
H45 H 0.637865 0.076219 1.896752 0.067 Uiso 1 1 calc R U . . .
C89 C 0.7721(3) 1.0378(6) 1.3666(4) 0.047(3) Uani 1 1 d . . . . .
H89A H 0.780318 1.023705 1.349041 0.056 Uiso 1 1 calc R U . . .
H89B H 0.756225 0.998075 1.361055 0.056 Uiso 1 1 calc R U . . .
C46 C 0.6710(3) 0.1201(8) 1.9604(5) 0.058(3) Uani 1 1 d . . . . .
H46 H 0.655148 0.134571 1.964885 0.069 Uiso 1 1 calc R U . . .
C9 C 0.6499(3) 1.1216(8) 1.4520(5) 0.062(4) Uani 1 1 d . . . . .
H9 H 0.627204 1.131948 1.431000 0.075 Uiso 1 1 calc R U . . .
C24 C 0.8165(3) 0.4934(8) 1.7712(4) 0.054(3) Uani 1 1 d . . . . .
H24 H 0.830244 0.523241 1.767444 0.064 Uiso 1 1 calc R U . . .
C42 C 0.6912(3) 0.1119(6) 1.8286(5) 0.054(3) Uani 1 1 d . . . . .
H42 H 0.707598 0.074304 1.838467 0.065 Uiso 1 1 calc R U . . .
C101 C 0.8326(3) 1.0659(6) 1.4327(4) 0.044(3) Uani 1 1 d . . . . .
H101 H 0.839192 1.046031 1.413766 0.052 Uiso 1 1 calc R U . . .
C1 C 0.6368(3) 0.7653(7) 1.5674(4) 0.046(3) Uani 1 1 d . . . . .
C21 C 0.7746(2) 0.4021(6) 1.7792(4) 0.038(2) Uani 1 1 d . . . . .
H21 H 0.760428 0.370942 1.781505 0.045 Uiso 1 1 calc R U . . .
C4 C 0.6135(3) 0.9409(7) 1.4903(4) 0.049(3) Uani 1 1 d . . . . .
H4 H 0.596906 0.954952 1.459695 0.059 Uiso 1 1 calc R U . . .
C85 C 0.7816(3) 1.2966(6) 1.3712(4) 0.041(2) Uani 1 1 d . . . . .
C8 C 0.6370(3) 1.0753(6) 1.5035(5) 0.048(3) Uani 1 1 d . . . . .
H8A H 0.614644 1.085406 1.475515 0.057 Uiso 1 1 calc R U . . .
H8B H 0.641358 1.112321 1.526921 0.057 Uiso 1 1 calc R U . . .
C80 C 0.8426(4) 0.9365(7) 1.5241(4) 0.056(3) Uani 1 1 d . . . . .
H80A H 0.861758 0.906958 1.531615 0.067 Uiso 1 1 calc R U . . .
H80B H 0.824551 0.899775 1.513443 0.067 Uiso 1 1 calc R U . . .
C83 C 0.7034(3) 1.4416(6) 1.3500(4) 0.044(3) Uani 1 1 d . . . . .
C31 C 0.8917(3) 0.4808(6) 1.8858(4) 0.051(3) Uani 1 1 d . . . . .
H31 H 0.877563 0.521049 1.866729 0.061 Uiso 1 1 calc R U . . .
C20 C 0.7633(2) 0.4717(5) 1.7545(3) 0.032(2) Uani 1 1 d . . . . .
C11 C 0.7044(3) 1.1260(7) 1.4714(5) 0.050(3) Uani 1 1 d . . . . .
C94 C 0.8904(3) 1.1410(8) 1.6213(5) 0.057(3) Uani 1 1 d . . . . .
C52 C 0.7073(4) 0.2708(8) 2.0780(5) 0.066(4) Uani 1 1 d . . . . .
H52 H 0.696946 0.316653 2.076848 0.079 Uiso 1 1 calc R U . . .
C38 C 0.6664(3) 0.2331(6) 1.7914(4) 0.043(3) Uani 1 1 d . . . . .
C12 C 0.7153(3) 1.0887(7) 1.5125(5) 0.052(3) Uani 1 1 d . . . . .
H12 H 0.737736 1.075888 1.533854 0.062 Uiso 1 1 calc R U . . .
C102 C 0.8551(3) 1.0316(6) 1.4832(4) 0.044(3) Uani 1 1 d . . . . .
H102 H 0.873164 0.999102 1.488381 0.053 Uiso 1 1 calc R U . . .
C91 C 0.6759(3) 1.2070(6) 1.2851(4) 0.046(3) Uani 1 1 d . . . . .
H91A H 0.668772 1.215938 1.253728 0.055 Uiso 1 1 calc R U . . .
H91B H 0.664250 1.161292 1.284478 0.055 Uiso 1 1 calc R U . . .
C43 C 0.6899(3) 0.1769(7) 1.8048(4) 0.051(3) Uani 1 1 d . . . . .
H43 H 0.705017 0.182376 1.797982 0.061 Uiso 1 1 calc R U . . .
C99 C 0.8821(3) 1.0188(7) 1.6433(4) 0.048(3) Uani 1 1 d . . . . .
H99 H 0.899809 0.989044 1.670398 0.057 Uiso 1 1 calc R U . . .
C10 C 0.6707(4) 1.1404(8) 1.4403(5) 0.067(4) Uani 1 1 d . . . . .
H10 H 0.662047 1.162601 1.411543 0.080 Uiso 1 1 calc R U . . .
C92 C 0.6423(3) 1.2683(7) 1.3062(4) 0.047(3) Uani 1 1 d . . . . .
C47 C 0.7043(3) 0.1349(7) 1.9952(4) 0.048(3) Uani 1 1 d . . . . .
C3 C 0.6138(3) 0.8675(7) 1.5057(4) 0.051(3) Uani 1 1 d . . . . .
H3 H 0.597284 0.832200 1.484972 0.061 Uiso 1 1 calc R U . . .
C53 C 0.7471(3) 0.1798(9) 2.1202(5) 0.065(4) Uani 1 1 d . . . . .
H53 H 0.764274 0.159220 2.148905 0.078 Uiso 1 1 calc R U . . .
C41 C 0.6681(3) 0.1030(6) 1.8376(4) 0.050(3) Uani 1 1 d . . . . .
C13 C 0.6933(3) 1.0709(7) 1.5218(5) 0.051(3) Uani 1 1 d . . . . .
H13 H 0.701021 1.045274 1.549314 0.062 Uiso 1 1 calc R U . . .
C57 C 0.5571(3) 0.8573(8) 1.6873(5) 0.060(3) Uani 1 1 d . . . . .
C84 C 0.7310(3) 1.3750(6) 1.3196(5) 0.046(3) Uani 1 1 d . . . . .
H84A H 0.721244 1.381074 1.286925 0.055 Uiso 1 1 calc R U . . .
H84B H 0.746718 1.417193 1.336434 0.055 Uiso 1 1 calc R U . . .
C59 C 0.5874(3) 1.0807(9) 1.7011(5) 0.063(4) Uani 1 1 d . . . . .
C82 C 0.8388(3) 0.9795(6) 1.6546(5) 0.050(3) Uani 1 1 d . . . . .
H82A H 0.857279 0.957885 1.684017 0.060 Uiso 1 1 calc R U . . .
H82B H 0.820670 0.941880 1.640048 0.060 Uiso 1 1 calc R U . . .
C61 C 0.5897(4) 1.2244(8) 1.6067(6) 0.070(4) Uani 1 1 d . . . . .
C27 C 0.9069(3) 0.3495(7) 1.8962(5) 0.056(3) Uani 1 1 d . . . . .
H27 H 0.902767 0.299220 1.884285 0.068 Uiso 1 1 calc R U . . .
C14 C 0.7289(4) 1.1533(8) 1.4636(5) 0.059(3) Uani 1 1 d . . . . .
C93 C 0.6043(3) 1.3619(8) 1.3062(4) 0.056(3) Uani 1 1 d . . . . .
H93A H 0.592107 1.314262 1.301060 0.068 Uiso 1 1 calc R U . . .
H93B H 0.589447 1.396783 1.280448 0.068 Uiso 1 1 calc R U . . .
C51 C 0.6971(4) 0.2404(8) 2.0368(5) 0.063(4) Uani 1 1 d . . . . .
H51 H 0.679402 0.261859 2.008837 0.075 Uiso 1 1 calc R U . . .
C100 C 0.8826(3) 1.0084(8) 1.6008(4) 0.054(3) Uani 1 1 d . . . . .
H100 H 0.901148 0.974916 1.608487 0.065 Uiso 1 1 calc R U . . .
C56 C 0.5333(3) 0.7274(8) 1.6563(6) 0.071(4) Uani 1 1 d . . . . .
H56A H 0.529422 0.691396 1.673444 0.085 Uiso 1 1 calc R U . . .
H56B H 0.555879 0.718721 1.666238 0.085 Uiso 1 1 calc R U . . .
C30 C 0.9159(3) 0.4947(7) 1.9311(4) 0.055(3) Uani 1 1 d . . . . .
H30 H 0.917839 0.544380 1.942831 0.066 Uiso 1 1 calc R U . . .
C26 C 0.8640(3) 0.3961(7) 1.8175(4) 0.051(3) Uani 1 1 d . . . . .
H26A H 0.863112 0.340731 1.811399 0.062 Uiso 1 1 calc R U . . .
H26B H 0.872003 0.422498 1.802083 0.062 Uiso 1 1 calc R U . . .
C44 C 0.6697(4) 0.0345(7) 1.8650(5) 0.065(4) Uani 1 1 d . . . . .
H44A H 0.684551 -0.005123 1.867465 0.078 Uiso 1 1 calc R U . . .
H44B H 0.647701 0.011819 1.849680 0.078 Uiso 1 1 calc R U . . .
C65 C 0.4962(4) 1.1429(11) 1.6435(6) 0.078(5) Uani 1 1 d . . . . .
C78 C 0.5535(3) 1.3315(7) 1.5742(6) 0.074(5) Uani 1 1 d . . . . .
H78 H 0.563033 1.383902 1.579980 0.089 Uiso 1 1 calc R U . . .
C88 C 0.8956(3) 1.1039(8) 1.5593(4) 0.053(3) Uani 1 1 d . . . . .
H88A H 0.911961 1.065984 1.564646 0.064 Uiso 1 1 calc R U . . .
H88B H 0.906092 1.154871 1.567289 0.064 Uiso 1 1 calc R U . . .
C55 C 0.5200(3) 0.6850(7) 1.5813(5) 0.062(4) Uani 1 1 d . . . . .
C62 C 0.4953(3) 0.6235(9) 1.5048(6) 0.088(6) Uani 1 1 d . . . . .
H62A H 0.518669 0.613844 1.518749 0.106 Uiso 1 1 calc R U . . .
H62B H 0.484115 0.573456 1.496413 0.106 Uiso 1 1 calc R U . . .
C54 C 0.7396(3) 0.1460(8) 2.0806(5) 0.061(3) Uani 1 1 d . . . . .
H54 H 0.751760 0.102906 2.082863 0.074 Uiso 1 1 calc R U . . .
C73 C 0.5080(3) 0.8259(9) 1.6785(5) 0.066(4) Uani 1 1 d . . . . .
H73 H 0.507874 0.785960 1.697846 0.080 Uiso 1 1 calc R U . . .
C63 C 0.4999(3) 0.6950(8) 1.4495(6) 0.072(4) Uani 1 1 d . . . . .
C48 C 0.7267(4) 0.1085(8) 1.9866(5) 0.061(4) Uani 1 1 d . . . . .
H48 H 0.749575 0.114118 2.009145 0.073 Uiso 1 1 calc R U . . .
C77 C 0.5553(4) 1.3020(8) 1.6154(6) 0.078(5) Uani 1 1 d . . . . .
H77 H 0.562641 1.343215 1.638578 0.094 Uiso 1 1 calc R U . . .
C71 C 0.4627(3) 0.6648(8) 1.5362(6) 0.068(4) Uani 1 1 d . . . . .
H71 H 0.451723 0.613879 1.528541 0.082 Uiso 1 1 calc R U . . .
C75 C 0.5471(4) 1.1073(10) 1.7120(5) 0.075(4) Uani 1 1 d . . . . .
H75 H 0.552585 1.118748 1.742569 0.090 Uiso 1 1 calc R U . . .
C69 C 0.4361(4) 0.7791(11) 1.5303(7) 0.076(4) Uani 1 1 d . . . . .
C39 C 0.6432(3) 0.2249(8) 1.7999(5) 0.061(4) Uani 1 1 d . . . . .
H39 H 0.627150 0.263157 1.790318 0.073 Uiso 1 1 calc R U . . .
C67 C 0.4670(4) 0.9188(10) 1.6404(5) 0.068(4) Uani 1 1 d . . . . .
C64 C 0.5090(4) 1.2695(11) 1.6223(7) 0.094(6) Uani 1 1 d . . . . .
H64A H 0.484833 1.273061 1.601815 0.113 Uiso 1 1 calc R U . . .
H64B H 0.517426 1.311472 1.644806 0.113 Uiso 1 1 calc R U . . .
C18 C 0.7604(5) 1.1259(9) 1.4887(7) 0.085(5) Uani 1 1 d . . . . .
H18 H 0.766932 1.086448 1.510354 0.102 Uiso 1 1 calc R U . . .
C15 C 0.7201(4) 1.2115(9) 1.4309(5) 0.073(4) Uani 1 1 d . . . . .
H15 H 0.698786 1.232665 1.411756 0.087 Uiso 1 1 calc R U . . .
C40 C 0.6439(4) 0.1592(9) 1.8227(5) 0.070(4) Uani 1 1 d . . . . .
H40 H 0.628019 0.152842 1.828028 0.084 Uiso 1 1 calc R U . . .
C60 C 0.5955(4) 1.2106(9) 1.6792(6) 0.090(6) Uani 1 1 d . . . . .
H60A H 0.601033 1.254106 1.699944 0.107 Uiso 1 1 calc R U . . .
H60B H 0.616347 1.187193 1.688546 0.107 Uiso 1 1 calc R U . . .
C17 C 0.7831(6) 1.1562(11) 1.4825(9) 0.115(8) Uani 1 1 d . . . . .
H17 H 0.804510 1.134984 1.500116 0.138 Uiso 1 1 calc R U . . .
C74 C 0.5216(4) 0.9039(10) 1.7052(5) 0.072(4) Uani 1 1 d . . . . .
H74 H 0.527358 0.900550 1.736464 0.086 Uiso 1 1 calc R U . . .
C72 C 0.4752(3) 0.6903(8) 1.5840(6) 0.078(5) Uani 1 1 d . . . . .
H72 H 0.472714 0.648998 1.600476 0.094 Uiso 1 1 calc R U . . .
C70 C 0.5851(3) 1.2868(10) 1.5429(7) 0.096(6) Uani 1 1 d . . . . .
H70A H 0.603230 1.250568 1.553522 0.115 Uiso 1 1 calc R U . . .
H70B H 0.594022 1.339166 1.548402 0.115 Uiso 1 1 calc R U . . .
C76 C 0.5524(4) 1.1794(10) 1.6910(5) 0.075(4) Uani 1 1 d . . . . .
H76 H 0.560151 1.224379 1.711808 0.090 Uiso 1 1 calc R U . . .
C16 C 0.7465(6) 1.2355(10) 1.4295(6) 0.089(6) Uani 1 1 d . . . . .
H16 H 0.740928 1.273884 1.407705 0.107 Uiso 1 1 calc R U . . .
C58 C 0.5761(4) 0.9732(10) 1.7353(5) 0.074(4) Uani 1 1 d . . . . .
H58A H 0.597242 0.953684 1.743672 0.088 Uiso 1 1 calc R U . . .
H58B H 0.577954 0.977756 1.763693 0.088 Uiso 1 1 calc R U . . .
C66 C 0.4943(4) 1.0389(11) 1.6880(7) 0.092(5) Uani 1 1 d . . . . .
H66A H 0.471392 1.056660 1.671150 0.110 Uiso 1 1 calc R U . . .
H66B H 0.504518 1.041988 1.720957 0.110 Uiso 1 1 calc R U . . .
C68 C 0.4506(4) 0.7893(10) 1.6092(7) 0.091(6) Uani 1 1 d . . . . .
H68A H 0.428832 0.813981 1.592704 0.110 Uiso 1 1 calc R U . . .
H68B H 0.451006 0.747100 1.627472 0.110 Uiso 1 1 calc R U . . .
N13 N 0.5789(3) 1.2391(7) 1.6342(5) 0.072(3) Uani 1 1 d . . . . .
N18 N 0.5117(3) 1.0888(8) 1.6778(4) 0.070(3) Uani 1 1 d . . . . .
N11 N 0.5704(3) 1.0503(8) 1.7150(4) 0.067(3) Uani 1 1 d . . . . .
N10 N 0.5511(3) 0.9185(7) 1.7062(4) 0.062(3) Uani 1 1 d . . . . .
N9 N 0.5311(3) 0.8057(8) 1.6687(4) 0.069(3) Uani 1 1 d . . . . .
C5 C 0.6380(3) 0.9937(6) 1.5203(4) 0.039(2) Uani 1 1 d . . . . .

loop_
_atom_site_aniso_label
_atom_site_aniso_U_11
_atom_site_aniso_U_22
_atom_site_aniso_U_33
_atom_site_aniso_U_23
_atom_site_aniso_U_13
_atom_site_aniso_U_12
U1 0.02785(18) 0.01902(17) 0.0436(2) 0.00256(15) 0.01983(17) 0.00134(14)
U2 0.02974(19) 0.01831(17) 0.0462(2) 0.00310(15) 0.02109(17) 0.00074(14)
U3 0.0293(2) 0.0337(2) 0.0796(3) 0.0206(2) 0.0262(2) 0.00795(17)
O21 0.047(6) 0.059(6) 0.119(9) -0.007(6) 0.029(6) 0.007(5)
O7 0.022(3) 0.024(3) 0.068(5) 0.013(3) 0.021(4) 0.001(3)
O12 0.034(4) 0.034(4) 0.056(5) 0.009(3) 0.022(4) 0.013(3)
O8 0.024(4) 0.023(4) 0.072(5) 0.017(3) 0.019(4) 0.007(3)
O10 0.042(4) 0.026(4) 0.045(4) 0.015(3) 0.017(4) 0.000(3)
O13 0.046(5) 0.043(4) 0.064(5) 0.000(4) 0.039(4) 0.000(4)
O14 0.038(4) 0.034(4) 0.060(5) 0.011(4) 0.028(4) 0.003(3)
O16 0.030(4) 0.074(6) 0.055(5) 0.021(5) 0.017(4) -0.010(4)
O15 0.046(4) 0.041(4) 0.059(5) 0.015(4) 0.034(4) 0.013(4)
O1 0.054(5) 0.028(4) 0.047(4) -0.007(3) 0.026(4) -0.002(3)
O3 0.043(4) 0.037(4) 0.048(5) 0.004(4) 0.016(4) -0.001(4)
O18 0.032(4) 0.038(5) 0.109(7) 0.025(5) 0.037(5) 0.009(4)
O2 0.067(5) 0.023(4) 0.054(5) -0.003(3) 0.041(4) 0.003(3)
O9 0.044(5) 0.040(5) 0.119(8) 0.036(5) 0.049(5) 0.013(4)
O4 0.058(5) 0.037(4) 0.052(5) -0.005(4) 0.029(4) -0.007(4)
C19 0.0216(19) 0.0191(19) 0.0200(19) 0.0001(10) 0.0117(13) 0.0000(10)
C23 0.030(5) 0.035(6) 0.038(6) -0.007(5) 0.017(5) 0.005(4)
O5 0.051(5) 0.031(4) 0.077(6) 0.013(4) 0.011(5) -0.002(4)
O6 0.036(4) 0.069(6) 0.065(6) 0.018(5) 0.023(4) 0.009(4)
O26 0.064(6) 0.045(5) 0.061(5) -0.009(4) 0.043(5) -0.015(4)
O29 0.043(4) 0.032(4) 0.074(6) -0.018(4) 0.031(4) -0.015(3)
N28 0.037(5) 0.023(4) 0.049(5) -0.005(4) 0.024(4) -0.003(4)
N35 0.055(6) 0.047(6) 0.060(6) -0.010(5) 0.040(6) -0.010(5)
N31 0.041(5) 0.026(4) 0.044(5) -0.002(4) 0.019(4) -0.009(4)
N37 0.046(6) 0.042(5) 0.045(5) -0.004(4) 0.028(5) -0.001(4)
N3 0.023(4) 0.038(5) 0.047(5) -0.007(4) 0.011(4) 0.000(4)
N29 0.035(5) 0.035(5) 0.049(5) -0.003(4) 0.024(4) -0.004(4)
N5 0.086(8) 0.040(5) 0.061(6) 0.015(5) 0.059(7) 0.014(5)
N38 0.049(5) 0.030(4) 0.044(5) -0.006(4) 0.032(5) -0.008(4)
N1 0.060(6) 0.026(4) 0.066(6) 0.013(4) 0.046(6) 0.012(4)
N24 0.046(6) 0.041(5) 0.051(6) -0.010(4) 0.029(5) -0.008(4)
O30 0.077(6) 0.040(5) 0.078(6) -0.022(4) 0.049(5) -0.023(4)
O28 0.052(5) 0.045(5) 0.064(6) -0.013(4) 0.026(5) -0.007(4)
O19 0.045(5) 0.080(7) 0.086(7) 0.015(5) 0.044(5) 0.006(5)
N25 0.051(6) 0.038(5) 0.054(6) -0.006(4) 0.033(5) -0.002(4)
N6 0.069(8) 0.061(7) 0.069(8) -0.019(6) 0.041(7) -0.010(6)
N20 0.050(7) 0.068(8) 0.092(9) 0.018(7) 0.047(7) 0.012(6)
N19 0.057(7) 0.083(9) 0.071(8) 0.014(7) 0.042(7) 0.018(7)
O31 0.069(6) 0.034(4) 0.083(6) 0.006(4) 0.052(5) -0.008(4)
N33 0.039(5) 0.036(5) 0.050(5) -0.001(4) 0.029(5) -0.006(4)
N21 0.052(7) 0.058(8) 0.123(12) 0.011(8) 0.050(8) 0.004(6)
N8 0.021(5) 0.072(8) 0.084(8) 0.017(6) 0.024(6) 0.009(5)
N22 0.037(6) 0.060(7) 0.105(10) 0.017(7) 0.040(7) 0.009(5)
O11 0.083(7) 0.040(5) 0.072(6) 0.007(5) 0.020(6) -0.028(5)
O27 0.066(6) 0.073(7) 0.073(6) -0.020(5) 0.042(5) -0.030(5)
N34 0.062(6) 0.036(5) 0.067(7) -0.010(5) 0.048(6) -0.006(5)
N15 0.052(7) 0.049(7) 0.111(10) 0.012(7) 0.037(7) 0.018(6)
N16 0.045(7) 0.062(7) 0.084(9) -0.001(6) 0.031(7) 0.001(6)
O33 0.083(7) 0.059(6) 0.081(7) -0.025(5) 0.058(6) -0.031(5)
N7 0.025(5) 0.053(7) 0.095(9) 0.006(6) 0.024(6) 0.011(5)
N26 0.042(5) 0.035(5) 0.043(5) 0.002(4) 0.023(4) 0.001(4)
O23 0.057(6) 0.087(8) 0.087(7) 0.006(6) 0.045(6) 0.015(5)
N23 0.058(6) 0.048(6) 0.046(6) -0.005(5) 0.032(5) -0.006(5)
O32 0.076(6) 0.044(5) 0.103(7) -0.003(5) 0.066(6) -0.017(5)
N36 0.060(7) 0.056(6) 0.052(6) -0.020(5) 0.038(5) -0.027(5)
N27 0.035(5) 0.032(5) 0.051(6) -0.003(4) 0.024(5) -0.010(4)
C97 0.039(6) 0.029(5) 0.029(5) -0.001(4) 0.016(5) -0.003(4)
N32 0.051(6) 0.024(4) 0.053(6) 0.002(4) 0.032(5) 0.000(4)
C79 0.039(6) 0.034(6) 0.045(6) -0.008(5) 0.022(5) -0.009(5)
N14 0.034(6) 0.058(7) 0.112(10) -0.011(7) 0.038(7) 0.000(5)
N2 0.139(14) 0.104(13) 0.175(17) -0.060(12) 0.144(15) -0.062(11)
N12 0.040(6) 0.068(8) 0.083(9) -0.011(7) 0.020(6) 0.001(6)
N17 0.055(7) 0.070(9) 0.076(8) -0.010(7) 0.022(7) 0.011(6)
O25 0.040(6) 0.096(9) 0.120(9) 0.002(7) 0.030(6) 0.003(5)
O20 0.042(5) 0.082(7) 0.089(7) -0.001(6) 0.032(5) -0.002(5)
O22 0.057(6) 0.071(7) 0.142(11) 0.034(7) 0.055(7) 0.009(6)
O17 0.086(5) 0.091(5) 0.114(6) 0.039(4) 0.062(4) 0.050(4)
C95 0.060(7) 0.024(5) 0.044(6) -0.003(4) 0.036(6) -0.007(5)
C37 0.034(6) 0.033(5) 0.032(5) 0.000(4) 0.016(5) 0.005(4)
C90 0.053(7) 0.033(6) 0.054(7) -0.009(5) 0.038(6) -0.011(5)
C28 0.043(7) 0.038(6) 0.054(7) 0.002(6) 0.012(6) 0.014(5)
C98 0.049(7) 0.036(6) 0.045(6) -0.002(5) 0.030(6) -0.007(5)
C32 0.034(6) 0.049(7) 0.041(6) 0.009(5) 0.018(5) 0.002(5)
C36 0.053(9) 0.106(13) 0.060(9) -0.026(9) 0.023(8) 0.010(8)
C35 0.079(12) 0.087(12) 0.083(12) -0.028(10) 0.044(10) -0.016(10)
N4 0.076(9) 0.115(12) 0.041(6) -0.005(7) 0.026(7) 0.001(8)
C34 0.043(8) 0.090(12) 0.075(10) 0.016(9) 0.014(8) -0.001(8)
C33 0.045(7) 0.054(8) 0.054(8) 0.001(6) 0.015(6) 0.013(6)
C22 0.037(6) 0.025(5) 0.041(6) -0.003(4) 0.013(5) 0.008(4)
C81 0.042(7) 0.030(6) 0.063(8) -0.001(5) 0.024(6) -0.003(5)
O24 0.053(6) 0.094(8) 0.116(9) -0.008(7) 0.048(7) 0.005(6)
N30 0.053(6) 0.049(6) 0.048(6) -0.009(5) 0.029(5) -0.016(5)
C29 0.028(5) 0.044(6) 0.053(7) 0.002(5) 0.018(5) 0.003(5)
C50 0.051(7) 0.045(7) 0.047(7) 0.004(5) 0.029(6) 0.007(5)
C25 0.034(6) 0.034(6) 0.045(6) 0.009(5) 0.018(5) 0.007(4)
C2 0.041(6) 0.031(5) 0.043(6) 0.005(5) 0.023(5) -0.005(4)
C86 0.028(6) 0.054(7) 0.074(8) 0.000(6) 0.036(6) 0.004(5)
C96 0.033(6) 0.037(6) 0.041(6) -0.004(5) 0.020(5) 0.001(4)
C49 0.064(9) 0.057(8) 0.080(10) 0.022(7) 0.058(8) 0.020(7)
C7 0.044(6) 0.032(5) 0.042(6) 0.012(5) 0.025(5) 0.002(5)
C87 0.045(7) 0.043(6) 0.068(8) -0.010(6) 0.045(7) -0.010(5)
C6 0.054(7) 0.041(6) 0.039(6) 0.003(5) 0.026(6) -0.002(5)
C45 0.057(8) 0.069(9) 0.053(7) 0.002(6) 0.039(7) -0.002(7)
C89 0.055(7) 0.030(6) 0.052(7) -0.004(5) 0.030(6) -0.011(5)
C46 0.054(8) 0.075(9) 0.066(8) 0.008(7) 0.047(7) 0.005(7)
C9 0.052(8) 0.069(9) 0.067(9) 0.028(7) 0.036(7) 0.014(7)
C24 0.032(6) 0.063(8) 0.058(7) 0.009(6) 0.022(6) -0.003(6)
C42 0.075(9) 0.029(6) 0.079(9) 0.026(6) 0.058(8) 0.023(6)
C101 0.056(7) 0.038(6) 0.039(6) -0.018(5) 0.029(6) -0.008(5)
C1 0.040(6) 0.037(6) 0.058(7) 0.009(5) 0.028(6) -0.002(5)
C21 0.028(5) 0.036(6) 0.044(6) 0.007(5) 0.019(5) 0.000(4)
C4 0.048(7) 0.046(7) 0.044(6) 0.018(5) 0.023(6) 0.018(6)
C85 0.050(7) 0.034(6) 0.051(7) 0.001(5) 0.037(6) -0.002(5)
C8 0.056(7) 0.033(6) 0.071(8) 0.014(6) 0.047(7) 0.013(5)
C80 0.085(10) 0.030(6) 0.053(7) -0.007(5) 0.042(7) -0.015(6)
C83 0.065(8) 0.032(6) 0.041(6) 0.006(5) 0.034(6) -0.006(5)
C31 0.037(6) 0.023(5) 0.068(8) 0.002(5) 0.018(6) 0.003(4)
C20 0.020(5) 0.026(5) 0.029(5) 0.006(4) 0.003(4) 0.009(4)
C11 0.065(8) 0.038(6) 0.068(8) -0.008(6) 0.050(7) -0.008(6)
C94 0.051(7) 0.062(8) 0.075(9) -0.017(7) 0.047(7) -0.017(6)
C52 0.095(12) 0.047(8) 0.084(11) 0.000(7) 0.070(10) 0.001(7)
C38 0.052(7) 0.032(6) 0.036(6) 0.007(5) 0.021(5) 0.004(5)
C12 0.043(7) 0.047(7) 0.069(8) 0.001(6) 0.035(7) -0.002(5)
C102 0.057(7) 0.035(6) 0.044(6) -0.008(5) 0.032(6) 0.004(5)
C91 0.046(7) 0.036(6) 0.049(7) -0.007(5) 0.025(6) -0.011(5)
C43 0.056(8) 0.042(7) 0.063(8) 0.012(6) 0.041(7) 0.009(6)
C99 0.058(8) 0.040(6) 0.038(6) -0.006(5) 0.025(6) -0.007(5)
C10 0.074(10) 0.069(9) 0.067(9) 0.029(7) 0.048(8) 0.023(8)
C92 0.055(7) 0.047(7) 0.039(6) 0.000(5) 0.029(6) -0.005(6)
C47 0.056(7) 0.039(6) 0.050(7) 0.018(5) 0.032(6) 0.012(5)
C3 0.041(6) 0.047(7) 0.052(7) 0.018(6) 0.020(6) 0.002(5)
C53 0.036(7) 0.074(10) 0.060(8) -0.001(7) 0.015(6) 0.013(6)
C41 0.083(9) 0.032(6) 0.053(7) 0.001(5) 0.050(7) 0.001(6)
C13 0.056(8) 0.044(7) 0.062(8) 0.008(6) 0.040(7) 0.000(6)
C57 0.054(8) 0.063(9) 0.061(8) 0.020(7) 0.034(7) 0.012(7)
C84 0.048(7) 0.022(5) 0.074(8) -0.002(5) 0.039(6) -0.013(5)
C59 0.035(7) 0.080(10) 0.057(8) -0.024(7) 0.018(6) -0.022(7)
C82 0.069(8) 0.027(6) 0.068(8) -0.006(5) 0.049(7) -0.004(5)
C61 0.047(8) 0.037(7) 0.104(12) -0.012(8) 0.033(9) -0.022(6)
C27 0.048(7) 0.028(6) 0.074(9) -0.014(6) 0.026(7) 0.000(5)
C14 0.080(10) 0.055(8) 0.068(9) -0.020(7) 0.059(8) -0.014(7)
C93 0.049(7) 0.064(8) 0.061(8) -0.018(7) 0.035(7) -0.019(6)
C51 0.079(10) 0.052(8) 0.073(9) 0.016(7) 0.054(8) 0.020(7)
C100 0.052(7) 0.053(8) 0.053(7) -0.004(6) 0.029(6) -0.002(6)
C56 0.041(7) 0.064(9) 0.114(13) 0.035(9) 0.050(9) 0.016(7)
C30 0.042(7) 0.037(6) 0.056(8) -0.005(6) 0.014(6) 0.001(5)
C26 0.022(5) 0.052(7) 0.052(7) -0.019(6) 0.007(5) -0.002(5)
C44 0.109(12) 0.043(7) 0.075(9) 0.013(7) 0.072(9) 0.012(7)
C65 0.052(9) 0.091(12) 0.096(12) -0.025(10) 0.047(9) -0.003(9)
C78 0.042(7) 0.028(6) 0.116(13) 0.000(7) 0.028(8) -0.007(5)
C88 0.046(7) 0.079(9) 0.045(7) -0.008(6) 0.033(6) -0.018(6)
C55 0.036(7) 0.034(6) 0.083(10) 0.029(6) 0.019(7) 0.009(5)
C62 0.035(7) 0.050(9) 0.122(14) 0.014(9) 0.016(8) 0.015(6)
C54 0.058(8) 0.056(8) 0.058(8) -0.005(7) 0.029(7) 0.009(7)
C73 0.060(8) 0.075(10) 0.087(10) 0.036(8) 0.056(8) 0.022(7)
C63 0.036(7) 0.056(9) 0.111(13) -0.022(8) 0.036(9) -0.008(6)
C48 0.063(8) 0.066(9) 0.076(9) 0.014(7) 0.053(8) 0.015(7)
C77 0.057(9) 0.044(8) 0.088(11) -0.012(8) 0.019(8) -0.005(7)
C71 0.034(7) 0.040(7) 0.107(12) 0.004(7) 0.029(8) -0.006(5)
C75 0.059(9) 0.105(13) 0.063(9) -0.019(9) 0.037(8) 0.008(9)
C69 0.044(8) 0.083(12) 0.109(13) 0.000(10) 0.050(9) -0.009(8)
C39 0.060(8) 0.071(9) 0.066(8) 0.029(7) 0.046(7) 0.023(7)
C67 0.059(9) 0.086(11) 0.071(10) 0.013(8) 0.046(8) 0.004(8)
C64 0.063(10) 0.090(13) 0.118(15) 0.008(11) 0.047(11) 0.035(9)
C18 0.117(15) 0.057(9) 0.124(14) -0.016(9) 0.095(13) -0.019(9)
C15 0.098(12) 0.080(10) 0.056(8) -0.008(7) 0.054(9) -0.028(9)
C40 0.091(11) 0.073(10) 0.082(10) 0.027(8) 0.071(9) 0.023(8)
C60 0.045(8) 0.061(10) 0.112(14) -0.017(10) 0.020(9) -0.008(7)
C17 0.146(18) 0.080(13) 0.21(2) -0.043(15) 0.16(2) -0.030(12)
C74 0.083(11) 0.093(12) 0.060(9) 0.015(8) 0.054(9) -0.001(9)
C72 0.048(8) 0.049(8) 0.121(14) 0.020(9) 0.042(9) 0.004(7)
C70 0.026(7) 0.078(11) 0.154(17) 0.027(11) 0.038(10) 0.011(7)
C76 0.063(9) 0.074(10) 0.078(10) -0.028(8) 0.037(9) -0.015(8)
C16 0.151(18) 0.080(12) 0.092(12) -0.020(10) 0.102(14) -0.044(12)
C58 0.059(9) 0.098(12) 0.044(8) 0.003(8) 0.020(7) 0.017(9)
C66 0.082(12) 0.110(15) 0.112(14) -0.019(12) 0.073(12) 0.008(10)
C68 0.061(10) 0.074(11) 0.144(17) -0.008(11) 0.064(11) -0.021(8)
N13 0.039(6) 0.060(8) 0.085(9) 0.000(7) 0.021(7) -0.005(5)
N18 0.057(7) 0.071(8) 0.070(8) -0.007(7) 0.033(7) 0.003(6)
N11 0.044(6) 0.083(9) 0.053(7) -0.012(6) 0.019(6) 0.007(6)
N10 0.041(6) 0.085(9) 0.055(7) 0.008(6) 0.027(5) 0.004(6)
N9 0.041(6) 0.078(9) 0.094(9) 0.019(7) 0.042(6) 0.002(6)
C5 0.048(6) 0.026(5) 0.049(6) 0.012(5) 0.033(6) 0.004(5)

loop_
_atom_type_symbol
_atom_type_description
_atom_type_scat_dispersion_real
_atom_type_scat_dispersion_imag
_atom_type_scat_source
C C 0.0033 0.0016 'International Tables Vol C Tables 4.2.6.8 and 6.1.1.4'
H H 0.0000 0.0000 'International Tables Vol C Tables 4.2.6.8 and 6.1.1.4'
N N 0.0061 0.0033 'International Tables Vol C Tables 4.2.6.8 and 6.1.1.4'
O O 0.0106 0.0060 'International Tables Vol C Tables 4.2.6.8 and 6.1.1.4'
U U -9.6767 9.6646 'International Tables Vol C Tables 4.2.6.8 and 6.1.1.4'

loop_
_geom_angle_atom_site_label_1
_geom_angle_atom_site_label_2
_geom_angle_atom_site_label_3
_geom_angle
_geom_angle_site_symmetry_1
_geom_angle_site_symmetry_3
_geom_angle_publ_flag
O7 U1 U3 35.20(16) . . ?
O7 U1 O12 79.9(2) . . ?
O7 U1 O8 70.2(2) . . ?
O7 U1 O10 142.1(2) . . ?
O7 U1 O16 146.8(3) . . ?
O12 U1 U3 113.30(18) . . ?
O12 U1 O16 67.0(3) . . ?
O8 U1 U3 36.38(18) . . ?
O8 U1 O12 149.7(3) . . ?
O8 U1 O10 72.1(2) . . ?
O8 U1 O16 142.1(3) . . ?
O10 U1 U3 108.11(18) . . ?
O10 U1 O12 138.0(3) . . ?
O10 U1 O16 71.0(3) . . ?
O16 U1 U3 166.5(2) . . ?
O1 U1 U3 102.6(3) . . ?
O1 U1 O7 92.3(3) . . ?
O1 U1 O12 90.1(3) . . ?
O1 U1 O8 96.2(3) . . ?
O1 U1 O10 87.7(3) . . ?
O1 U1 O16 90.8(3) . . ?
O2 U1 U3 81.5(3) . . ?
O2 U1 O7 90.9(3) . . ?
O2 U1 O12 88.0(3) . . ?
O2 U1 O8 87.3(3) . . ?
O2 U1 O10 91.3(3) . . ?
O2 U1 O16 85.1(4) . . ?
O2 U1 O1 175.9(4) . . ?
O7 U2 U3 35.42(17) . . ?
O7 U2 O13 85.5(3) . . ?
O7 U2 O14 163.4(2) . . ?
O7 U2 O15 143.5(2) . . ?
O7 U2 O9 73.3(3) . . ?
O7 U2 C37 169.1(3) . . ?
O13 U2 U3 120.80(19) . . ?
O13 U2 O14 78.0(3) . . ?
O13 U2 O15 129.6(3) . . ?
O13 U2 C37 104.1(3) . . ?
O14 U2 U3 161.20(16) . . ?
O14 U2 C37 26.4(3) . . ?
O15 U2 U3 109.15(17) . . ?
O15 U2 O14 52.4(2) . . ?
O15 U2 C37 26.1(3) . . ?
O3 U2 U3 91.5(2) . . ?
O3 U2 O7 94.7(3) . . ?
O3 U2 O13 90.2(3) . . ?
O3 U2 O14 87.0(3) . . ?
O3 U2 O15 94.9(3) . . ?
O3 U2 O9 88.8(4) . . ?
O3 U2 C37 90.6(3) . . ?
O9 U2 U3 37.9(2) . . ?
O9 U2 O13 158.6(3) . . ?
O9 U2 O14 123.3(3) . . ?
O9 U2 O15 71.7(3) . . ?
O9 U2 C37 97.3(3) . . ?
O4 U2 U3 93.7(3) . . ?
O4 U2 O7 89.5(3) . . ?
O4 U2 O13 87.0(3) . . ?
O4 U2 O14 88.1(3) . . ?
O4 U2 O15 83.5(3) . . ?
O4 U2 O3 174.8(4) . . ?
O4 U2 O9 95.3(4) . . ?
O4 U2 C37 85.8(3) . . ?
C37 U2 U3 135.1(2) . . ?
U2 U3 U1 69.094(11) . . ?
O7 U3 U1 34.82(16) . . ?
O7 U3 U2 34.58(17) . . ?
O7 U3 O8 70.7(2) . . ?
O7 U3 O18 144.3(2) . . ?
O7 U3 O9 71.4(3) . . ?
O7 U3 O17 142.7(3) . . ?
O8 U3 U1 37.20(16) . . ?
O8 U3 U2 105.19(16) . . ?
O8 U3 O18 74.1(2) . . ?
O8 U3 O9 142.1(2) . . ?
O8 U3 O17 145.9(3) . . ?
O18 U3 U1 109.52(18) . . ?
O18 U3 U2 175.9(2) . . ?
O18 U3 O17 73.0(3) . . ?
O9 U3 U1 105.61(19) . . ?
O9 U3 U2 36.87(19) . . ?
O9 U3 O18 143.7(3) . . ?
O9 U3 O17 71.6(3) . . ?
O5 U3 U1 99.5(3) . . ?
O5 U3 U2 92.5(3) . . ?
O5 U3 O7 93.8(4) . . ?
O5 U3 O8 89.4(4) . . ?
O5 U3 O18 91.6(4) . . ?
O5 U3 O9 91.5(4) . . ?
O5 U3 O17 82.8(4) . . ?
O6 U3 U1 84.6(3) . . ?
O6 U3 U2 91.0(3) . . ?
O6 U3 O7 90.7(3) . . ?
O6 U3 O8 92.6(4) . . ?
O6 U3 O18 85.0(4) . . ?
O6 U3 O9 89.5(4) . . ?
O6 U3 O5 175.4(4) . . ?
O6 U3 O17 93.3(4) . . ?
O17 U3 U1 176.5(2) . . ?
O17 U3 U2 108.3(2) . . ?
U1 O7 U3 110.0(3) . . ?
U2 O7 U1 138.8(3) . . ?
U2 O7 U3 110.0(3) . . ?
C19 O12 U1 142.1(6) . . ?
U3 O8 U1 106.4(3) . . ?
C1 O10 U1 130.4(7) . . ?
C19 O13 U2 133.9(6) . . ?
C37 O14 U2 92.8(6) . . ?
U1 O16 H16A 110.6 . . ?
U1 O16 H16B 110.1 . . ?
H16A O16 H16B 103.3 . . ?
C37 O15 U2 94.2(6) . . ?
C55 O18 U3 126.9(7) . . ?
U2 O9 U3 105.2(3) . . ?
O12 C19 O13 116.4(8) . . ?
O12 C19 C20 124.7(8) . . ?
O13 C19 C20 118.9(8) . . ?
C22 C23 C24 119.4(9) . . ?
C22 C23 C26 119.8(10) . . ?
C24 C23 C26 120.5(10) . . ?
C86 N28 C95 124.9(9) . . ?
C85 N28 C95 110.2(9) . . ?
C85 N28 C86 122.1(9) . . ?
C94 N35 C99 113.9(10) . . ?
C94 N35 C93 121.1(11) . 7_678 ?
C99 N35 C93 122.6(10) . 7_678 ?
C95 N31 C89 125.7(9) . . ?
C90 N31 C95 111.2(9) . . ?
C90 N31 C89 121.7(9) . . ?
C79 N37 C80 121.5(10) . . ?
C79 N37 C102 113.0(9) . . ?
C102 N37 C80 124.5(10) . . ?
C31 N3 C27 120.1(10) . . ?
C31 N3 C26 120.7(10) . . ?
C27 N3 C26 119.1(9) . . ?
C87 N29 C86 123.4(10) . . ?
C87 N29 C101 114.0(9) . . ?
C101 N29 C86 121.7(9) . . ?
C49 N5 C45 119.6(11) . . ?
C49 N5 C44 122.0(11) . . ?
C45 N5 C44 118.0(12) . . ?
C79 N38 C89 121.8(9) . . ?
C79 N38 C101 112.6(9) . . ?
C101 N38 C89 122.1(9) . . ?
C9 N1 C8 116.7(10) . . ?
C13 N1 C9 119.8(10) . . ?
C13 N1 C8 123.5(10) . . ?
C81 N24 C99 112.7(9) . . ?
C81 N24 C82 123.6(10) . . ?
C82 N24 C99 122.4(10) . . ?
C83 N25 C98 112.1(9) . . ?
C83 N25 C82 121.1(10) . 7_678 ?
C82 N25 C98 120.6(10) 7_678 . ?
C52 N6 C53 115.8(12) . . ?
C67 N20 C73 111.5(14) . . ?
C67 N20 C68 121.8(13) . . ?
C68 N20 C73 125.4(14) . . ?
C67 N19 C74 110.8(14) . . ?
C67 N19 C66 124.4(13) . . ?
C74 N19 C66 123.7(14) . . ?
C91 N33 C97 121.7(9) . . ?
C92 N33 C97 112.1(9) . . ?
C92 N33 C91 122.4(9) . . ?
C69 N21 C72 112.1(16) . . ?
C69 N21 C68 123.6(14) . . ?
C72 N21 C68 123.9(16) . . ?
C55 N8 C56 122.9(10) . . ?
C55 N8 C72 111.2(13) . . ?
C72 N8 C56 123.2(13) . . ?
C71 N22 C70 124.1(14) . 5_678 ?
C69 N22 C71 110.5(14) . . ?
C69 N22 C70 121.1(13) . 5_678 ?
C92 N34 C98 111.6(9) . . ?
C92 N34 C93 123.5(10) . . ?
C93 N34 C98 123.7(10) . . ?
C78 N15 C62 122.7(13) 5_678 . ?
C63 N15 C78 112.4(14) . 5_678 ?
C63 N15 C62 122.3(13) . . ?
C63 N16 C77 111.3(13) . 5_678 ?
C63 N16 C64 118.1(12) . 5_678 ?
C77 N16 C64 122.9(14) 5_678 5_678 ?
C55 N7 C62 123.0(12) . . ?
C55 N7 C71 112.1(13) . . ?
C71 N7 C62 124.4(12) . . ?
C97 N26 C84 121.8(9) . . ?
C83 N26 C97 109.9(9) . . ?
C83 N26 C84 121.9(9) . . ?
C81 N23 C80 121.2(11) . . ?
C81 N23 C100 112.3(10) . . ?
C80 N23 C100 125.1(11) . . ?
C94 N36 C100 111.5(10) . . ?
C94 N36 C88 121.6(10) . . ?
C88 N36 C100 124.1(11) . . ?
C85 N27 C96 111.6(9) . . ?
C85 N27 C84 123.4(9) . . ?
C84 N27 C96 123.6(9) . . ?
N33 C97 H97 111.4 . . ?
N33 C97 C98 103.9(8) . . ?
N26 C97 N33 113.0(8) . . ?
N26 C97 H97 111.4 . . ?
N26 C97 C98 105.3(8) . . ?
C98 C97 H97 111.4 . . ?
C90 N32 C96 110.3(9) . . ?
C90 N32 C91 121.5(9) . . ?
C91 N32 C96 124.1(9) . . ?
O26 C79 N37 126.4(11) . . ?
O26 C79 N38 125.8(10) . . ?
N37 C79 N38 107.8(9) . . ?
C61 N14 C78 111.1(14) . . ?
C61 N14 C70 118.7(12) . . ?
C70 N14 C78 125.2(14) . . ?
C16 N2 C17 113.1(15) . . ?
C59 N12 C60 126.0(13) . . ?
C59 N12 C76 110.1(14) . . ?
C60 N12 C76 120.5(13) . . ?
C65 N17 C64 122.4(14) . . ?
C65 N17 C76 109.8(14) . . ?
C76 N17 C64 123.0(14) . . ?
U3 O17 H17A 109.1 . . ?
U3 O17 H17B 108.3 . . ?
H17A O17 H17B 104.5 . . ?
N28 C95 H95 110.8 . . ?
N28 C95 C96 104.8(8) . . ?
N31 C95 N28 113.5(8) . . ?
N31 C95 H95 110.8 . . ?
N31 C95 C96 105.8(9) . . ?
C96 C95 H95 110.8 . . ?
O14 C37 U2 60.8(5) . . ?
O14 C37 C38 121.7(9) . . ?
O15 C37 U2 59.7(5) . . ?
O15 C37 O14 120.5(9) . . ?
O15 C37 C38 117.8(9) . . ?
C38 C37 U2 174.7(8) . . ?
N31 C90 N32 109.4(9) . . ?
O31 C90 N31 125.0(11) . . ?
O31 C90 N32 125.6(11) . . ?
C29 C28 H28 120.0 . . ?
C27 C28 H28 120.0 . . ?
C27 C28 C29 119.9(11) . . ?
N25 C98 C97 102.8(9) . . ?
N25 C98 H98 112.0 . . ?
N34 C98 N25 113.0(9) . . ?
N34 C98 C97 104.6(9) . . ?
N34 C98 H98 112.0 . . ?
C97 C98 H98 112.0 . . ?
C36 C32 C33 120.0 . . ?
C36 C32 C29 119.6(7) . . ?
C33 C32 C29 120.2(7) . . ?
C32 C36 H36 120.0 . . ?
C32 C36 C35 120.0 . . ?
C35 C36 H36 120.0 . . ?
C36 C35 H35 120.0 . . ?
N4 C35 C36 120.0 . . ?
N4 C35 H35 120.0 . . ?
C35 N4 C34 120.0 . . ?
N4 C34 H34 120.0 . . ?
C33 C34 N4 120.0 . . ?
C33 C34 H34 120.0 . . ?
C32 C33 H33 120.0 . . ?
C34 C33 C32 120.0 . . ?
C34 C33 H33 120.0 . . ?
C23 C22 H22 119.5 . . ?
C23 C22 C21 121.0(10) . . ?
C21 C22 H22 119.5 . . ?
O27 C81 N24 125.1(12) . . ?
O27 C81 N23 126.7(12) . . ?
N23 C81 N24 108.1(10) . . ?
C87 N30 C102 113.9(9) . . ?
C87 N30 C88 120.9(10) . . ?
C88 N30 C102 122.6(11) . . ?
C28 C29 C32 120.0(10) . . ?
C30 C29 C28 116.8(11) . . ?
C30 C29 C32 123.1(10) . . ?
C51 C50 C47 120.9(11) . . ?
C54 C50 C47 122.0(11) . . ?
C54 C50 C51 116.9(12) . . ?
C24 C25 H25 119.8 . . ?
C20 C25 H25 119.8 . . ?
C20 C25 C24 120.4(10) . . ?
C7 C2 C1 121.4(10) . . ?
C7 C2 C3 118.1(10) . . ?
C3 C2 C1 120.6(10) . . ?
N28 C86 H86A 108.8 . . ?
N28 C86 H86B 108.8 . . ?
N29 C86 N28 113.8(8) . . ?
N29 C86 H86A 108.8 . . ?
N29 C86 H86B 108.8 . . ?
H86A C86 H86B 107.7 . . ?
N27 C96 N32 113.7(8) . . ?
N27 C96 C95 103.8(8) . . ?
N27 C96 H96 111.9 . . ?
N32 C96 C95 103.1(8) . . ?
N32 C96 H96 111.9 . . ?
C95 C96 H96 111.9 . . ?
N5 C49 H49 118.3 . . ?
N5 C49 C48 123.4(11) . . ?
C48 C49 H49 118.3 . . ?
C2 C7 H7 118.4 . . ?
C2 C7 C6 123.2(10) . . ?
C6 C7 H7 118.4 . . ?
N29 C87 N30 107.2(10) . . ?
O30 C87 N29 127.0(12) . . ?
O30 C87 N30 125.5(12) . . ?
C7 C6 H6 121.4 . . ?
C7 C6 C5 117.1(11) . . ?
C5 C6 H6 121.4 . . ?
N5 C45 H45 120.0 . . ?
N5 C45 C46 120.0(13) . . ?
C46 C45 H45 120.0 . . ?
N31 C89 N38 113.3(9) . . ?
N31 C89 H89A 108.9 . . ?
N31 C89 H89B 108.9 . . ?
N38 C89 H89A 108.9 . . ?
N38 C89 H89B 108.9 . . ?
H89A C89 H89B 107.7 . . ?
C45 C46 H46 119.0 . . ?
C45 C46 C47 122.0(12) . . ?
C47 C46 H46 119.0 . . ?
N1 C9 H9 119.3 . . ?
N1 C9 C10 121.3(12) . . ?
C10 C9 H9 119.3 . . ?
C23 C24 H24 120.0 . . ?
C25 C24 C23 120.0(11) . . ?
C25 C24 H24 120.0 . . ?
C43 C42 H42 120.1 . . ?
C43 C42 C41 119.8(11) . . ?
C41 C42 H42 120.1 . . ?
N29 C101 H101 111.4 . . ?
N29 C101 C102 103.8(8) . . ?
N38 C101 N29 115.9(9) . . ?
N38 C101 H101 111.4 . . ?
N38 C101 C102 102.2(9) . . ?
C102 C101 H101 111.4 . . ?
O10 C1 C2 115.1(10) . . ?
O11 C1 O10 123.3(10) . . ?
O11 C1 C2 121.7(11) . . ?
C22 C21 H21 120.6 . . ?
C20 C21 C22 118.8(10) . . ?
C20 C21 H21 120.6 . . ?
C3 C4 H4 120.0 . . ?
C3 C4 C5 120.0(11) . . ?
C5 C4 H4 120.0 . . ?
O29 C85 N28 125.4(10) . . ?
O29 C85 N27 125.1(10) . . ?
N27 C85 N28 109.4(9) . . ?
N1 C8 H8A 108.8 . . ?
N1 C8 H8B 108.8 . . ?
N1 C8 C5 113.9(8) . . ?
H8A C8 H8B 107.7 . . ?
C5 C8 H8A 108.8 . . ?
C5 C8 H8B 108.8 . . ?
N37 C80 N23 115.1(10) . . ?
N37 C80 H80A 108.5 . . ?
N37 C80 H80B 108.5 . . ?
N23 C80 H80A 108.5 . . ?
N23 C80 H80B 108.5 . . ?
H80A C80 H80B 107.5 . . ?
O28 C83 N25 127.3(11) . . ?
O28 C83 N26 123.4(11) . . ?
N25 C83 N26 109.3(10) . . ?
N3 C31 H31 119.8 . . ?
N3 C31 C30 120.5(11) . . ?
C30 C31 H31 119.8 . . ?
C25 C20 C19 119.0(8) . . ?
C25 C20 C21 120.3(9) . . ?
C21 C20 C19 120.4(9) . . ?
C12 C11 C14 120.3(12) . . ?
C10 C11 C12 117.2(11) . . ?
C10 C11 C14 122.4(12) . . ?
N35 C94 N36 107.3(11) . . ?
O33 C94 N35 126.8(12) . . ?
O33 C94 N36 125.8(12) . . ?
N6 C52 H52 116.5 . . ?
N6 C52 C51 127.0(14) . . ?
C51 C52 H52 116.5 . . ?
C43 C38 C37 119.7(10) . . ?
C43 C38 C39 120.8(11) . . ?
C39 C38 C37 119.4(10) . . ?
C11 C12 H12 119.9 . . ?
C13 C12 C11 120.3(12) . . ?
C13 C12 H12 119.9 . . ?
N37 C102 N30 114.7(9) . . ?
N37 C102 C101 104.1(9) . . ?
N37 C102 H102 112.1 . . ?
N30 C102 C101 100.9(9) . . ?
N30 C102 H102 112.1 . . ?
C101 C102 H102 112.1 . . ?
N33 C91 N32 114.3(9) . . ?
N33 C91 H91A 108.7 . . ?
N33 C91 H91B 108.7 . . ?
N32 C91 H91A 108.7 . . ?
N32 C91 H91B 108.7 . . ?
H91A C91 H91B 107.6 . . ?
C42 C43 H43 120.0 . . ?
C38 C43 C42 120.1(11) . . ?
C38 C43 H43 120.0 . . ?
N35 C99 N24 114.2(10) . . ?
N35 C99 H99 112.4 . . ?
N35 C99 C100 102.3(9) . . ?
N24 C99 H99 112.4 . . ?
N24 C99 C100 102.3(9) . . ?
C100 C99 H99 112.4 . . ?
C9 C10 C11 119.5(12) . . ?
C9 C10 H10 120.3 . . ?
C11 C10 H10 120.3 . . ?
N33 C92 N34 107.6(10) . . ?
O32 C92 N33 126.4(11) . . ?
O32 C92 N34 126.0(11) . . ?
C46 C47 C50 120.8(11) . . ?
C46 C47 C48 115.6(12) . . ?
C48 C47 C50 123.6(12) . . ?
C2 C3 H3 119.1 . . ?
C4 C3 C2 121.8(12) . . ?
C4 C3 H3 119.1 . . ?
N6 C53 H53 119.1 . . ?
N6 C53 C54 121.8(13) . . ?
C54 C53 H53 119.1 . . ?
C42 C41 C44 121.1(11) . . ?
C40 C41 C42 119.5(11) . . ?
C40 C41 C44 119.4(12) . . ?
N1 C13 C12 121.8(12) . . ?
N1 C13 H13 119.1 . . ?
C12 C13 H13 119.1 . . ?
O19 C57 N10 127.1(14) . . ?
O19 C57 N9 125.0(14) . . ?
N9 C57 N10 107.9(12) . . ?
N26 C84 H84A 109.0 . . ?
N26 C84 H84B 109.0 . . ?
N27 C84 N26 113.0(8) . . ?
N27 C84 H84A 109.0 . . ?
N27 C84 H84B 109.0 . . ?
H84A C84 H84B 107.8 . . ?
O20 C59 N12 120.9(14) . . ?
O20 C59 N11 127.4(16) . . ?
N11 C59 N12 111.7(14) . . ?
N24 C82 N25 112.8(9) . 7_678 ?
N24 C82 H82A 109.0 . . ?
N24 C82 H82B 109.0 . . ?
N25 C82 H82A 109.0 7_678 . ?
N25 C82 H82B 109.0 7_678 . ?
H82A C82 H82B 107.8 . . ?
O21 C61 N14 126.3(17) . . ?
O21 C61 N13 126.0(16) . . ?
N14 C61 N13 107.7(13) . . ?
N3 C27 C28 120.2(10) . . ?
N3 C27 H27 119.9 . . ?
C28 C27 H27 119.9 . . ?
C18 C14 C11 121.9(14) . . ?
C18 C14 C15 117.7(14) . . ?
C15 C14 C11 120.4(14) . . ?
N35 C93 H93A 108.9 7_678 . ?
N35 C93 H93B 108.9 7_678 . ?
N34 C93 N35 113.6(10) . 7_678 ?
N34 C93 H93A 108.9 . . ?
N34 C93 H93B 108.9 . . ?
H93A C93 H93B 107.7 . . ?
C50 C51 H51 121.4 . . ?
C52 C51 C50 117.2(13) . . ?
C52 C51 H51 121.4 . . ?
N23 C100 N36 114.0(10) . . ?
N23 C100 C99 104.4(10) . . ?
N23 C100 H100 111.1 . . ?
N36 C100 C99 104.7(10) . . ?
N36 C100 H100 111.1 . . ?
C99 C100 H100 111.1 . . ?
N8 C56 H56A 108.5 . . ?
N8 C56 H56B 108.5 . . ?
H56A C56 H56B 107.5 . . ?
N9 C56 N8 115.1(11) . . ?
N9 C56 H56A 108.5 . . ?
N9 C56 H56B 108.5 . . ?
C29 C30 H30 119.0 . . ?
C31 C30 C29 122.1(11) . . ?
C31 C30 H30 119.0 . . ?
C23 C26 H26A 109.0 . . ?
C23 C26 H26B 109.0 . . ?
N3 C26 C23 112.7(9) . . ?
N3 C26 H26A 109.0 . . ?
N3 C26 H26B 109.0 . . ?
H26A C26 H26B 107.8 . . ?
N5 C44 H44A 110.2 . . ?
N5 C44 H44B 110.2 . . ?
C41 C44 N5 107.7(10) . . ?
C41 C44 H44A 110.2 . . ?
C41 C44 H44B 110.2 . . ?
H44A C44 H44B 108.5 . . ?
O24 C65 N17 121.9(18) . . ?
O24 C65 N18 127.2(16) . . ?
N18 C65 N17 110.9(14) . . ?
N15 C78 N14 114.4(13) 5_678 . ?
N15 C78 H78 111.3 5_678 . ?
N15 C78 C77 103.9(13) 5_678 . ?
N14 C78 H78 111.3 . . ?
N14 C78 C77 104.2(12) . . ?
C77 C78 H78 111.3 . . ?
N36 C88 N30 113.1(10) . . ?
N36 C88 H88A 109.0 . . ?
N36 C88 H88B 109.0 . . ?
N30 C88 H88A 109.0 . . ?
N30 C88 H88B 109.0 . . ?
H88A C88 H88B 107.8 . . ?
O18 C55 N8 126.1(14) . . ?
O18 C55 N7 125.3(15) . . ?
N8 C55 N7 108.6(12) . . ?
N15 C62 N7 114.9(12) . . ?
N15 C62 H62A 108.5 . . ?
N15 C62 H62B 108.5 . . ?
N7 C62 H62A 108.5 . . ?
N7 C62 H62B 108.5 . . ?
H62A C62 H62B 107.5 . . ?
C50 C54 C53 121.1(13) . . ?
C50 C54 H54 119.4 . . ?
C53 C54 H54 119.4 . . ?
N20 C73 H73 110.6 . . ?
N20 C73 C74 104.1(12) . . ?
N20 C73 N9 116.4(12) . . ?
C74 C73 H73 110.6 . . ?
N9 C73 H73 110.6 . . ?
N9 C73 C74 104.0(12) . . ?
N16 C63 N15 107.4(12) . . ?
O25 C63 N15 125.2(17) . . ?
O25 C63 N16 127.1(16) . . ?
C49 C48 C47 119.3(13) . . ?
C49 C48 H48 120.3 . . ?
C47 C48 H48 120.3 . . ?
N16 C77 C78 103.6(12) 5_678 . ?
N16 C77 H77 111.0 5_678 . ?
N16 C77 N13 114.6(12) 5_678 . ?
C78 C77 H77 111.0 . . ?
N13 C77 C78 105.1(14) . . ?
N13 C77 H77 111.0 . . ?
N22 C71 N7 115.0(12) . . ?
N22 C71 H71 111.1 . . ?
N22 C71 C72 105.3(12) . . ?
N7 C71 H71 111.1 . . ?
N7 C71 C72 102.8(11) . . ?
C72 C71 H71 111.1 . . ?
C76 C75 H75 111.8 . . ?
N18 C75 H75 111.8 . . ?
N18 C75 C76 103.8(13) . . ?
N18 C75 N11 115.1(13) . . ?
N11 C75 H75 111.8 . . ?
N11 C75 C76 101.9(12) . . ?
N21 C69 N22 108.0(15) . . ?
O22 C69 N21 125.3(17) . . ?
O22 C69 N22 126.6(18) . . ?
C38 C39 H39 120.3 . . ?
C38 C39 C40 119.4(12) . . ?
C40 C39 H39 120.3 . . ?
N20 C67 N19 110.1(13) . . ?
O23 C67 N20 126.7(16) . . ?
O23 C67 N19 123.1(15) . . ?
N16 C64 N17 112.0(12) 5_678 . ?
N16 C64 H64A 109.2 5_678 . ?
N16 C64 H64B 109.2 5_678 . ?
N17 C64 H64A 109.2 . . ?
N17 C64 H64B 109.2 . . ?
H64A C64 H64B 107.9 . . ?
C14 C18 H18 119.9 . . ?
C14 C18 C17 120.3(19) . . ?
C17 C18 H18 119.9 . . ?
C14 C15 H15 122.9 . . ?
C14 C15 C16 114.2(16) . . ?
C16 C15 H15 122.9 . . ?
C41 C40 C39 120.4(12) . . ?
C41 C40 H40 119.8 . . ?
C39 C40 H40 119.8 . . ?
N12 C60 H60A 108.6 . . ?
N12 C60 H60B 108.6 . . ?
H60A C60 H60B 107.5 . . ?
N13 C60 N12 114.8(13) . . ?
N13 C60 H60A 108.6 . . ?
N13 C60 H60B 108.6 . . ?
N2 C17 C18 125(2) . . ?
N2 C17 H17 117.6 . . ?
C18 C17 H17 117.6 . . ?
N19 C74 C73 102.9(12) . . ?
N19 C74 H74 112.3 . . ?
N19 C74 N10 113.4(11) . . ?
C73 C74 H74 112.3 . . ?
N10 C74 C73 102.9(12) . . ?
N10 C74 H74 112.3 . . ?
N21 C72 N8 114.7(12) . . ?
N21 C72 C71 103.1(13) . . ?
N21 C72 H72 111.4 . . ?
N8 C72 C71 104.3(13) . . ?
N8 C72 H72 111.4 . . ?
C71 C72 H72 111.4 . . ?
N22 C70 H70A 109.0 5_678 . ?
N22 C70 H70B 109.0 5_678 . ?
N14 C70 N22 112.9(11) . 5_678 ?
N14 C70 H70A 109.0 . . ?
N14 C70 H70B 109.0 . . ?
H70A C70 H70B 107.8 . . ?
N12 C76 N17 114.6(13) . . ?
N12 C76 C75 104.6(13) . . ?
N12 C76 H76 111.2 . . ?
N17 C76 C75 103.7(12) . . ?
N17 C76 H76 111.2 . . ?
C75 C76 H76 111.2 . . ?
N2 C16 C15 129.9(17) . . ?
N2 C16 H16 115.1 . . ?
C15 C16 H16 115.1 . . ?
H58A C58 H58B 107.6 . . ?
N11 C58 H58A 108.6 . . ?
N11 C58 H58B 108.6 . . ?
N10 C58 H58A 108.6 . . ?
N10 C58 H58B 108.6 . . ?
N10 C58 N11 114.6(11) . . ?
N19 C66 H66A 109.1 . . ?
N19 C66 H66B 109.1 . . ?
H66A C66 H66B 107.8 . . ?
N18 C66 N19 112.6(12) . . ?
N18 C66 H66A 109.1 . . ?
N18 C66 H66B 109.1 . . ?
N20 C68 N21 115.1(13) . . ?
N20 C68 H68A 108.5 . . ?
N20 C68 H68B 108.5 . . ?
N21 C68 H68A 108.5 . . ?
N21 C68 H68B 108.5 . . ?
H68A C68 H68B 107.5 . . ?
C61 N13 C77 111.1(14) . . ?
C60 N13 C61 122.7(14) . . ?
C60 N13 C77 124.2(15) . . ?
C65 N18 C75 111.1(14) . . ?
C65 N18 C66 123.0(14) . . ?
C66 N18 C75 122.4(14) . . ?
C59 N11 C75 111.6(14) . . ?
C59 N11 C58 124.7(13) . . ?
C58 N11 C75 123.4(13) . . ?
C57 N10 C74 111.8(12) . . ?
C57 N10 C58 121.0(12) . . ?
C58 N10 C74 124.2(13) . . ?
C57 N9 C56 121.8(11) . . ?
C57 N9 C73 113.0(13) . . ?
C56 N9 C73 121.5(11) . . ?
C6 C5 C8 120.6(11) . . ?
C4 C5 C6 119.7(10) . . ?
C4 C5 C8 119.6(10) . . ?

loop_
_geom_bond_atom_site_label_1
_geom_bond_atom_site_label_2
_geom_bond_distance
_geom_bond_site_symmetry_2
_geom_bond_publ_flag
U1 U3 3.7192(6) . ?
U1 O7 2.260(7) . ?
U1 O12 2.456(7) . ?
U1 O8 2.344(7) . ?
U1 O10 2.395(7) . ?
U1 O16 2.493(7) . ?
U1 O1 1.779(7) . ?
U1 O2 1.773(7) . ?
U2 U3 3.6982(6) . ?
U2 O7 2.233(7) . ?
U2 O13 2.343(7) . ?
U2 O14 2.512(7) . ?
U2 O15 2.489(7) . ?
U2 O3 1.768(8) . ?
U2 O9 2.300(8) . ?
U2 O4 1.746(8) . ?
U2 C37 2.875(10) . ?
U3 O7 2.281(6) . ?
U3 O8 2.300(7) . ?
U3 O18 2.473(8) . ?
U3 O9 2.354(8) . ?
U3 O5 1.777(10) . ?
U3 O6 1.752(10) . ?
U3 O17 2.742(12) . ?
O21 C61 1.211(17) . ?
O12 C19 1.270(10) . ?
O10 C1 1.292(13) . ?
O13 C19 1.324(11) . ?
O14 C37 1.278(12) . ?
O16 H16A 0.8769 . ?
O16 H16B 0.8753 . ?
O15 C37 1.267(12) . ?
O18 C55 1.228(15) . ?
C19 C20 1.405(12) . ?
C23 C22 1.370(15) . ?
C23 C24 1.387(16) . ?
C23 C26 1.540(14) . ?
O26 C79 1.229(13) . ?
O29 C85 1.245(13) . ?
N28 C95 1.463(13) . ?
N28 C86 1.458(13) . ?
N28 C85 1.362(13) . ?
N35 C94 1.372(16) . ?
N35 C99 1.449(15) . ?
N35 C93 1.451(15) 7_678 ?
N31 C95 1.434(13) . ?
N31 C90 1.354(14) . ?
N31 C89 1.436(14) . ?
N37 C79 1.365(14) . ?
N37 C80 1.427(14) . ?
N37 C102 1.416(15) . ?
N3 C31 1.338(14) . ?
N3 C27 1.358(15) . ?
N3 C26 1.476(14) . ?
N29 C86 1.449(15) . ?
N29 C87 1.346(15) . ?
N29 C101 1.439(13) . ?
N5 C49 1.319(17) . ?
N5 C45 1.324(15) . ?
N5 C44 1.506(16) . ?
N38 C79 1.382(14) . ?
N38 C89 1.454(14) . ?
N38 C101 1.441(14) . ?
N1 C9 1.343(15) . ?
N1 C8 1.513(14) . ?
N1 C13 1.303(15) . ?
N24 C81 1.378(15) . ?
N24 C99 1.453(15) . ?
N24 C82 1.427(14) . ?
O30 C87 1.210(13) . ?
O28 C83 1.243(13) . ?
O19 C57 1.201(15) . ?
N25 C98 1.461(14) . ?
N25 C83 1.333(15) . ?
N25 C82 1.450(14) 7_678 ?
N6 C52 1.296(18) . ?
N6 C53 1.364(17) . ?
N20 C73 1.421(17) . ?
N20 C67 1.350(19) . ?
N20 C68 1.397(19) . ?
N19 C67 1.355(19) . ?
N19 C74 1.447(19) . ?
N19 C66 1.47(2) . ?
O31 C90 1.225(13) . ?
N33 C97 1.452(13) . ?
N33 C91 1.439(14) . ?
N33 C92 1.364(14) . ?
N21 C69 1.35(2) . ?
N21 C72 1.441(18) . ?
N21 C68 1.46(2) . ?
N8 C56 1.467(19) . ?
N8 C55 1.341(18) . ?
N8 C72 1.443(16) . ?
N22 C71 1.426(17) . ?
N22 C69 1.38(2) . ?
N22 C70 1.42(2) 5_678 ?
O11 C1 1.223(14) . ?
O27 C81 1.208(14) . ?
N34 C98 1.434(14) . ?
N34 C92 1.396(15) . ?
N34 C93 1.429(15) . ?
N15 C78 1.418(17) 5_678 ?
N15 C62 1.44(2) . ?
N15 C63 1.366(19) . ?
N16 C63 1.37(2) . ?
N16 C77 1.432(18) 5_678 ?
N16 C64 1.45(2) 5_678 ?
O33 C94 1.214(15) . ?
N7 C55 1.351(17) . ?
N7 C62 1.47(2) . ?
N7 C71 1.445(16) . ?
N26 C97 1.440(13) . ?
N26 C83 1.390(14) . ?
N26 C84 1.462(14) . ?
O23 C67 1.263(17) . ?
N23 C81 1.368(16) . ?
N23 C80 1.437(14) . ?
N23 C100 1.438(16) . ?
O32 C92 1.225(14) . ?
N36 C94 1.396(15) . ?
N36 C100 1.449(16) . ?
N36 C88 1.437(14) . ?
N27 C96 1.453(13) . ?
N27 C85 1.357(14) . ?
N27 C84 1.433(14) . ?
C97 H97 0.9800 . ?
C97 C98 1.516(15) . ?
N32 C90 1.376(14) . ?
N32 C96 1.475(13) . ?
N32 C91 1.438(14) . ?
N14 C61 1.388(19) . ?
N14 C78 1.450(17) . ?
N14 C70 1.42(2) . ?
N2 C17 1.31(3) . ?
N2 C16 1.27(2) . ?
N12 C59 1.360(19) . ?
N12 C60 1.42(2) . ?
N12 C76 1.447(19) . ?
N17 C65 1.38(2) . ?
N17 C64 1.48(2) . ?
N17 C76 1.476(19) . ?
O25 C63 1.221(15) . ?
O20 C59 1.237(16) . ?
O22 C69 1.232(19) . ?
O17 H17A 0.8501 . ?
O17 H17B 0.8499 . ?
C95 H95 0.9800 . ?
C95 C96 1.500(15) . ?
C37 C38 1.520(14) . ?
C28 H28 0.9300 . ?
C28 C29 1.407(16) . ?
C28 C27 1.362(17) . ?
C98 H98 0.9800 . ?
C32 C36 1.3900 . ?
C32 C33 1.3900 . ?
C32 C29 1.493(13) . ?
C36 H36 0.9300 . ?
C36 C35 1.3900 . ?
C35 H35 0.9300 . ?
C35 N4 1.3900 . ?
N4 C34 1.3900 . ?
C34 H34 0.9300 . ?
C34 C33 1.3900 . ?
C33 H33 0.9300 . ?
C22 H22 0.9300 . ?
C22 C21 1.390(14) . ?
O24 C65 1.236(18) . ?
N30 C87 1.374(15) . ?
N30 C102 1.464(14) . ?
N30 C88 1.439(15) . ?
C29 C30 1.366(15) . ?
C50 C47 1.461(17) . ?
C50 C51 1.420(17) . ?
C50 C54 1.358(17) . ?
C25 H25 0.9300 . ?
C25 C24 1.378(15) . ?
C25 C20 1.366(14) . ?
C2 C7 1.343(15) . ?
C2 C1 1.491(14) . ?
C2 C3 1.390(15) . ?
C86 H86A 0.9700 . ?
C86 H86B 0.9700 . ?
C96 H96 0.9800 . ?
C49 H49 0.9300 . ?
C49 C48 1.346(19) . ?
C7 H7 0.9300 . ?
C7 C6 1.406(14) . ?
C6 H6 0.9300 . ?
C6 C5 1.419(15) . ?
C45 H45 0.9300 . ?
C45 C46 1.366(18) . ?
C89 H89A 0.9700 . ?
C89 H89B 0.9700 . ?
C46 H46 0.9300 . ?
C46 C47 1.381(17) . ?
C9 H9 0.9300 . ?
C9 C10 1.370(18) . ?
C24 H24 0.9300 . ?
C42 H42 0.9300 . ?
C42 C43 1.381(15) . ?
C42 C41 1.383(16) . ?
C101 H101 0.9800 . ?
C101 C102 1.567(16) . ?
C21 H21 0.9300 . ?
C21 C20 1.390(13) . ?
C4 H4 0.9300 . ?
C4 C3 1.372(15) . ?
C4 C5 1.378(16) . ?
C8 H8A 0.9700 . ?
C8 H8B 0.9700 . ?
C8 C5 1.514(14) . ?
C80 H80A 0.9700 . ?
C80 H80B 0.9700 . ?
C31 H31 0.9300 . ?
C31 C30 1.345(16) . ?
C11 C12 1.386(17) . ?
C11 C10 1.376(18) . ?
C11 C14 1.489(17) . ?
C52 H52 0.9300 . ?
C52 C51 1.347(19) . ?
C38 C43 1.365(15) . ?
C38 C39 1.371(16) . ?
C12 H12 0.9300 . ?
C12 C13 1.360(16) . ?
C102 H102 0.9800 . ?
C91 H91A 0.9700 . ?
C91 H91B 0.9700 . ?
C43 H43 0.9300 . ?
C99 H99 0.9800 . ?
C99 C100 1.552(16) . ?
C10 H10 0.9300 . ?
C47 C48 1.402(16) . ?
C3 H3 0.9300 . ?
C53 H53 0.9300 . ?
C53 C54 1.366(18) . ?
C41 C44 1.505(16) . ?
C41 C40 1.380(18) . ?
C13 H13 0.9300 . ?
C57 N10 1.378(18) . ?
C57 N9 1.373(17) . ?
C84 H84A 0.9700 . ?
C84 H84B 0.9700 . ?
C59 N11 1.325(18) . ?
C82 H82A 0.9700 . ?
C82 H82B 0.9700 . ?
C61 N13 1.41(2) . ?
C27 H27 0.9300 . ?
C14 C18 1.35(2) . ?
C14 C15 1.397(19) . ?
C93 H93A 0.9700 . ?
C93 H93B 0.9700 . ?
C51 H51 0.9300 . ?
C100 H100 0.9800 . ?
C56 H56A 0.9700 . ?
C56 H56B 0.9700 . ?
C56 N9 1.440(19) . ?
C30 H30 0.9300 . ?
C26 H26A 0.9700 . ?
C26 H26B 0.9700 . ?
C44 H44A 0.9700 . ?
C44 H44B 0.9700 . ?
C65 N18 1.35(2) . ?
C78 H78 0.9800 . ?
C78 C77 1.52(2) . ?
C88 H88A 0.9700 . ?
C88 H88B 0.9700 . ?
C62 H62A 0.9700 . ?
C62 H62B 0.9700 . ?
C54 H54 0.9300 . ?
C73 H73 0.9800 . ?
C73 C74 1.55(2) . ?
C73 N9 1.438(16) . ?
C48 H48 0.9300 . ?
C77 H77 0.9800 . ?
C77 N13 1.434(18) . ?
C71 H71 0.9800 . ?
C71 C72 1.50(2) . ?
C75 H75 0.9800 . ?
C75 C76 1.55(2) . ?
C75 N18 1.462(18) . ?
C75 N11 1.474(18) . ?
C39 H39 0.9300 . ?
C39 C40 1.382(18) . ?
C64 H64A 0.9700 . ?
C64 H64B 0.9700 . ?
C18 H18 0.9300 . ?
C18 C17 1.38(2) . ?
C15 H15 0.9300 . ?
C15 C16 1.41(2) . ?
C40 H40 0.9300 . ?
C60 H60A 0.9700 . ?
C60 H60B 0.9700 . ?
C60 N13 1.39(2) . ?
C17 H17 0.9300 . ?
C74 H74 0.9800 . ?
C74 N10 1.475(17) . ?
C72 H72 0.9800 . ?
C70 H70A 0.9700 . ?
C70 H70B 0.9700 . ?
C76 H76 0.9800 . ?
C16 H16 0.9300 . ?
C58 H58A 0.9700 . ?
C58 H58B 0.9700 . ?
C58 N11 1.454(19) . ?
C58 N10 1.405(18) . ?
C66 H66A 0.9700 . ?
C66 H66B 0.9700 . ?
C66 N18 1.42(2) . ?
C68 H68A 0.9700 . ?
C68 H68B 0.9700 . ?

loop_
_geom_torsion_atom_site_label_1
_geom_torsion_atom_site_label_2
_geom_torsion_atom_site_label_3
_geom_torsion_atom_site_label_4
_geom_torsion
_geom_torsion_site_symmetry_1
_geom_torsion_site_symmetry_2
_geom_torsion_site_symmetry_3
_geom_torsion_site_symmetry_4
_geom_torsion_publ_flag
U1 O12 C19 O13 -34.2(14) . . . . ?
U1 O12 C19 C20 147.5(8) . . . . ?
U1 O10 C1 O11 -0.1(18) . . . . ?
U1 O10 C1 C2 180.0(7) . . . . ?
U2 O13 C19 O12 -32.3(12) . . . . ?
U2 O13 C19 C20 146.1(7) . . . . ?
U2 O14 C37 O15 -2.0(10) . . . . ?
U2 O14 C37 C38 174.5(9) . . . . ?
U2 O15 C37 O14 2.0(10) . . . . ?
U2 O15 C37 C38 -174.7(8) . . . . ?
U3 O18 C55 N8 87.2(15) . . . . ?
U3 O18 C55 N7 -92.2(15) . . . . ?
O21 C61 N13 C77 178.8(13) . . . . ?
O21 C61 N13 C60 14(2) . . . . ?
O12 C19 C20 C25 -28.8(15) . . . . ?
O12 C19 C20 C21 157.1(10) . . . . ?
O13 C19 C20 C25 152.9(9) . . . . ?
O13 C19 C20 C21 -21.1(14) . . . . ?
O14 C37 C38 C43 -5.3(16) . . . . ?
O14 C37 C38 C39 177.0(11) . . . . ?
O15 C37 C38 C43 171.3(11) . . . . ?
O15 C37 C38 C39 -6.4(16) . . . . ?
C23 C22 C21 C20 -0.6(16) . . . . ?
N28 C95 C96 N27 1.1(10) . . . . ?
N28 C95 C96 N32 -117.8(8) . . . . ?
N35 C99 C100 N23 -121.4(10) . . . . ?
N35 C99 C100 N36 -1.2(12) . . . . ?
N31 C95 C96 N27 121.3(9) . . . . ?
N31 C95 C96 N32 2.5(10) . . . . ?
N3 C31 C30 C29 2(2) . . . . ?
N29 C101 C102 N37 122.8(9) . . . . ?
N29 C101 C102 N30 3.7(11) . . . . ?
N5 C49 C48 C47 -2(2) . . . . ?
N5 C45 C46 C47 1(2) . . . . ?
N38 C101 C102 N37 1.9(10) . . . . ?
N38 C101 C102 N30 -117.2(9) . . . . ?
N1 C9 C10 C11 -1(2) . . . . ?
N1 C8 C5 C6 80.6(14) . . . . ?
N1 C8 C5 C4 -103.2(13) . . . . ?
N24 C99 C100 N23 -2.8(12) . . . . ?
N24 C99 C100 N36 117.3(10) . . . . ?
O19 C57 N10 C74 -171.7(13) . . . . ?
O19 C57 N10 C58 -10(2) . . . . ?
O19 C57 N9 C56 14(2) . . . . ?
O19 C57 N9 C73 172.4(13) . . . . ?
N6 C52 C51 C50 -5(2) . . . . ?
N6 C53 C54 C50 0(2) . . . . ?
N20 C73 C74 N19 -3.2(13) . . . . ?
N20 C73 C74 N10 -121.2(11) . . . . ?
N20 C73 N9 C57 116.8(15) . . . . ?
N20 C73 N9 C56 -84.4(17) . . . . ?
N19 C74 N10 C57 -115.2(14) . . . . ?
N19 C74 N10 C58 84.3(17) . . . . ?
N19 C66 N18 C65 110.6(17) . . . . ?
N19 C66 N18 C75 -92.5(18) . . . . ?
N33 C97 C98 N25 116.0(9) . . . . ?
N33 C97 C98 N34 -2.2(11) . . . . ?
N8 C56 N9 C57 -116.3(14) . . . . ?
N8 C56 N9 C73 86.8(16) . . . . ?
N22 C71 C72 N21 7.9(13) . . . . ?
N22 C71 C72 N8 -112.2(11) . . . . ?
N15 C78 C77 N16 7.5(14) 5_678 . . 5_678 ?
N15 C78 C77 N13 128.1(11) 5_678 . . . ?
N16 C77 N13 C61 108.9(16) 5_678 . . . ?
N16 C77 N13 C60 -87.0(18) 5_678 . . . ?
N7 C71 C72 N21 128.7(11) . . . . ?
N7 C71 C72 N8 8.6(14) . . . . ?
N26 C97 C98 N25 -3.0(10) . . . . ?
N26 C97 C98 N34 -121.2(9) . . . . ?
C97 N33 C91 N32 77.1(13) . . . . ?
C97 N33 C92 N34 -4.8(13) . . . . ?
C97 N33 C92 O32 175.1(12) . . . . ?
C97 N26 C83 O28 -175.5(10) . . . . ?
C97 N26 C83 N25 6.1(12) . . . . ?
C97 N26 C84 N27 -87.0(12) . . . . ?
C79 N37 C80 N23 -111.8(12) . . . . ?
C79 N37 C102 N30 110.2(11) . . . . ?
C79 N37 C102 C101 0.9(12) . . . . ?
C79 N38 C89 N31 119.0(11) . . . . ?
C79 N38 C101 N29 -116.3(10) . . . . ?
C79 N38 C101 C102 -4.2(11) . . . . ?
N14 C61 N13 C77 -1.7(15) . . . . ?
N14 C61 N13 C60 -166.1(12) . . . . ?
N14 C78 C77 N16 -112.6(12) . . . 5_678 ?
N14 C78 C77 N13 8.0(14) . . . . ?
N12 C59 N11 C75 -3.6(16) . . . . ?
N12 C59 N11 C58 -177.8(12) . . . . ?
N12 C60 N13 C61 -113.6(15) . . . . ?
N12 C60 N13 C77 84.1(18) . . . . ?
N17 C65 N18 C75 8.3(17) . . . . ?
N17 C65 N18 C66 167.6(14) . . . . ?
O20 C59 N11 C75 174.8(13) . . . . ?
O20 C59 N11 C58 1(2) . . . . ?
C95 N28 C86 N29 -84.5(13) . . . . ?
C95 N28 C85 O29 -171.6(10) . . . . ?
C95 N28 C85 N27 4.8(12) . . . . ?
C95 N31 C90 O31 176.0(11) . . . . ?
C95 N31 C90 N32 -1.3(12) . . . . ?
C95 N31 C89 N38 84.0(13) . . . . ?
C37 C38 C43 C42 -179.8(11) . . . . ?
C37 C38 C39 C40 178.3(12) . . . . ?
C90 N31 C95 N28 113.5(10) . . . . ?
C90 N31 C95 C96 -0.9(12) . . . . ?
C90 N31 C89 N38 -110.6(11) . . . . ?
C90 N32 C96 N27 -115.1(10) . . . . ?
C90 N32 C96 C95 -3.4(11) . . . . ?
C90 N32 C91 N33 120.6(11) . . . . ?
C28 C29 C30 C31 -5(2) . . . . ?
C98 N25 C83 O28 173.3(11) . . . . ?
C98 N25 C83 N26 -8.3(12) . . . . ?
C98 N34 C92 N33 3.3(13) . . . . ?
C98 N34 C92 O32 -176.7(12) . . . . ?
C98 N34 C93 N35 -81.1(15) . . . 7_678 ?
C32 C36 C35 N4 0.0 . . . . ?
C32 C29 C30 C31 172.0(12) . . . . ?
C36 C32 C33 C34 0.0 . . . . ?
C36 C32 C29 C28 -160.9(10) . . . . ?
C36 C32 C29 C30 22.0(15) . . . . ?
C36 C35 N4 C34 0.0 . . . . ?
C35 N4 C34 C33 0.0 . . . . ?
N4 C34 C33 C32 0.0 . . . . ?
C33 C32 C36 C35 0.0 . . . . ?
C33 C32 C29 C28 24.0(14) . . . . ?
C33 C32 C29 C30 -153.1(10) . . . . ?
C22 C23 C24 C25 2.9(18) . . . . ?
C22 C23 C26 N3 -81.3(13) . . . . ?
C22 C21 C20 C19 174.4(9) . . . . ?
C22 C21 C20 C25 0.4(16) . . . . ?
C81 N24 C99 N35 113.2(11) . . . . ?
C81 N24 C99 C100 3.5(13) . . . . ?
C81 N24 C82 N25 -111.2(12) . . . 7_678 ?
C81 N23 C80 N37 112.5(13) . . . . ?
C81 N23 C100 N36 -112.2(11) . . . . ?
C81 N23 C100 C99 1.5(14) . . . . ?
O24 C65 N18 C75 -174.5(15) . . . . ?
O24 C65 N18 C66 -15(3) . . . . ?
C29 C28 C27 N3 2(2) . . . . ?
C29 C32 C36 C35 -175.1(9) . . . . ?
C29 C32 C33 C34 175.1(9) . . . . ?
C50 C47 C48 C49 -178.1(12) . . . . ?
C2 C7 C6 C5 -2.8(17) . . . . ?
C86 N28 C95 N31 80.1(13) . . . . ?
C86 N28 C95 C96 -164.9(10) . . . . ?
C86 N28 C85 O29 -9.7(17) . . . . ?
C86 N28 C85 N27 166.7(9) . . . . ?
C86 N29 C87 O30 6.2(17) . . . . ?
C86 N29 C87 N30 -168.0(9) . . . . ?
C86 N29 C101 N38 -82.6(12) . . . . ?
C86 N29 C101 C102 166.2(9) . . . . ?
C96 N27 C85 O29 172.3(10) . . . . ?
C96 N27 C85 N28 -4.1(12) . . . . ?
C96 N27 C84 N26 77.3(13) . . . . ?
C96 N32 C90 N31 3.0(12) . . . . ?
C96 N32 C90 O31 -174.3(11) . . . . ?
C96 N32 C91 N33 -84.5(13) . . . . ?
C49 N5 C45 C46 1.0(19) . . . . ?
C49 N5 C44 C41 -80.4(15) . . . . ?
C7 C2 C1 O10 2.1(16) . . . . ?
C7 C2 C1 O11 -177.8(12) . . . . ?
C7 C2 C3 C4 -0.4(18) . . . . ?
C7 C6 C5 C4 3.0(16) . . . . ?
C7 C6 C5 C8 179.2(10) . . . . ?
C87 N29 C86 N28 -109.6(11) . . . . ?
C87 N29 C101 N38 108.1(10) . . . . ?
C87 N29 C101 C102 -3.1(12) . . . . ?
C87 N30 C102 N37 -114.7(11) . . . . ?
C87 N30 C102 C101 -3.5(12) . . . . ?
C87 N30 C88 N36 115.1(12) . . . . ?
C45 N5 C49 C48 -0.3(19) . . . . ?
C45 N5 C44 C41 92.6(14) . . . . ?
C45 C46 C47 C50 178.7(12) . . . . ?
C45 C46 C47 C48 -2.6(19) . . . . ?
C89 N31 C95 N28 -79.8(13) . . . . ?
C89 N31 C95 C96 165.8(9) . . . . ?
C89 N31 C90 O31 8.7(18) . . . . ?
C89 N31 C90 N32 -168.6(9) . . . . ?
C89 N38 C79 O26 -15.1(17) . . . . ?
C89 N38 C79 N37 164.1(9) . . . . ?
C89 N38 C101 N29 84.6(12) . . . . ?
C89 N38 C101 C102 -163.2(9) . . . . ?
C46 C47 C48 C49 3.2(18) . . . . ?
C9 N1 C8 C5 130.9(12) . . . . ?
C9 N1 C13 C12 3.8(19) . . . . ?
C24 C23 C22 C21 -1.0(16) . . . . ?
C24 C23 C26 N3 104.6(13) . . . . ?
C24 C25 C20 C19 -172.6(10) . . . . ?
C24 C25 C20 C21 1.4(17) . . . . ?
C42 C41 C44 N5 106.0(14) . . . . ?
C42 C41 C40 C39 -2(2) . . . . ?
C101 N29 C86 N28 82.1(12) . . . . ?
C101 N29 C87 O30 175.3(11) . . . . ?
C101 N29 C87 N30 1.1(12) . . . . ?
C101 N38 C79 O26 -174.2(10) . . . . ?
C101 N38 C79 N37 5.0(12) . . . . ?
C101 N38 C89 N31 -83.8(13) . . . . ?
C1 C2 C7 C6 -176.6(11) . . . . ?
C1 C2 C3 C4 177.7(11) . . . . ?
C85 N28 C95 N31 -118.6(10) . . . . ?
C85 N28 C95 C96 -3.6(11) . . . . ?
C85 N28 C86 N29 116.2(11) . . . . ?
C85 N27 C96 N32 113.1(10) . . . . ?
C85 N27 C96 C95 1.8(11) . . . . ?
C85 N27 C84 N26 -117.3(11) . . . . ?
C8 N1 C9 C10 176.2(13) . . . . ?
C8 N1 C13 C12 -175.4(11) . . . . ?
C80 N37 C79 O26 6.7(17) . . . . ?
C80 N37 C79 N38 -172.4(9) . . . . ?
C80 N37 C102 N30 -81.3(13) . . . . ?
C80 N37 C102 C101 169.4(9) . . . . ?
C80 N23 C81 N24 168.2(10) . . . . ?
C80 N23 C81 O27 -9(2) . . . . ?
C80 N23 C100 N36 80.8(15) . . . . ?
C80 N23 C100 C99 -165.5(11) . . . . ?
C83 N25 C98 N34 119.1(11) . . . . ?
C83 N25 C98 C97 7.0(12) . . . . ?
C83 N26 C97 N33 -114.3(9) . . . . ?
C83 N26 C97 C98 -1.6(11) . . . . ?
C83 N26 C84 N27 124.0(11) . . . . ?
C31 N3 C27 C28 -5.7(19) . . . . ?
C31 N3 C26 C23 -54.0(15) . . . . ?
C20 C25 C24 C23 -3.1(18) . . . . ?
C11 C12 C13 N1 -0.8(19) . . . . ?
C11 C14 C18 C17 -175.8(14) . . . . ?
C11 C14 C15 C16 175.6(12) . . . . ?
C94 N35 C99 N24 -111.6(12) . . . . ?
C94 N35 C99 C100 -1.9(14) . . . . ?
C94 N36 C100 N23 117.5(12) . . . . ?
C94 N36 C100 C99 3.9(14) . . . . ?
C94 N36 C88 N30 -116.7(13) . . . . ?
C52 N6 C53 C54 -3(2) . . . . ?
C38 C39 C40 C41 1(2) . . . . ?
C12 C11 C10 C9 4(2) . . . . ?
C12 C11 C14 C18 18.0(19) . . . . ?
C12 C11 C14 C15 -158.9(12) . . . . ?
C102 N37 C79 O26 175.6(11) . . . . ?
C102 N37 C79 N38 -3.5(12) . . . . ?
C102 N37 C80 N23 80.6(15) . . . . ?
C102 N30 C87 N29 1.8(12) . . . . ?
C102 N30 C87 O30 -172.5(11) . . . . ?
C102 N30 C88 N36 -84.3(14) . . . . ?
C91 N33 C97 N26 -83.6(12) . . . . ?
C91 N33 C97 C98 162.8(9) . . . . ?
C91 N33 C92 N34 -163.1(10) . . . . ?
C91 N33 C92 O32 16.9(18) . . . . ?
C91 N32 C90 N31 161.1(10) . . . . ?
C91 N32 C90 O31 -16.2(17) . . . . ?
C91 N32 C96 N27 87.6(12) . . . . ?
C91 N32 C96 C95 -160.7(9) . . . . ?
C43 C42 C41 C44 -177.6(12) . . . . ?
C43 C42 C41 C40 0(2) . . . . ?
C43 C38 C39 C40 1(2) . . . . ?
C99 N35 C94 O33 -177.6(13) . . . . ?
C99 N35 C94 N36 4.4(15) . . . . ?
C99 N24 C81 O27 174.0(12) . . . . ?
C99 N24 C81 N23 -2.7(13) . . . . ?
C99 N24 C82 N25 82.6(14) . . . 7_678 ?
C10 C11 C12 C13 -2.9(19) . . . . ?
C10 C11 C14 C18 -166.0(14) . . . . ?
C10 C11 C14 C15 17.1(19) . . . . ?
C92 N33 C97 N26 118.0(10) . . . . ?
C92 N33 C97 C98 4.4(12) . . . . ?
C92 N33 C91 N32 -126.7(11) . . . . ?
C92 N34 C98 N25 -111.5(11) . . . . ?
C92 N34 C98 C97 -0.5(12) . . . . ?
C92 N34 C93 N35 112.4(13) . . . 7_678 ?
C47 C50 C51 C52 176.9(12) . . . . ?
C47 C50 C54 C53 -174.5(13) . . . . ?
C3 C2 C7 C6 1.5(18) . . . . ?
C3 C2 C1 O10 -176.0(11) . . . . ?
C3 C2 C1 O11 4.1(19) . . . . ?
C3 C4 C5 C6 -2.0(17) . . . . ?
C3 C4 C5 C8 -178.3(11) . . . . ?
C53 N6 C52 C51 6(2) . . . . ?
C41 C42 C43 C38 2(2) . . . . ?
C13 N1 C9 C10 -3(2) . . . . ?
C13 N1 C8 C5 -49.8(16) . . . . ?
C84 N26 C97 N33 93.4(11) . . . . ?
C84 N26 C97 C98 -153.8(9) . . . . ?
C84 N26 C83 O28 -23.2(16) . . . . ?
C84 N26 C83 N25 158.3(10) . . . . ?
C84 N27 C96 N32 -80.0(12) . . . . ?
C84 N27 C96 C95 168.7(9) . . . . ?
C84 N27 C85 O29 5.3(17) . . . . ?
C84 N27 C85 N28 -171.1(10) . . . . ?
C59 N12 C60 N13 121.6(16) . . . . ?
C59 N12 C76 N17 -114.8(15) . . . . ?
C59 N12 C76 C75 -1.9(15) . . . . ?
C82 N24 C81 O27 6.6(19) . . . . ?
C82 N24 C81 N23 -170.2(10) . . . . ?
C82 N24 C99 N35 -79.2(13) . . . . ?
C82 N24 C99 C100 171.1(10) . . . . ?
C82 N25 C98 N34 -88.1(12) 7_678 . . . ?
C82 N25 C98 C97 159.8(9) 7_678 . . . ?
C82 N25 C83 O28 20.6(18) 7_678 . . . ?
C82 N25 C83 N26 -161.0(10) 7_678 . . . ?
C61 N14 C78 N15 -122.3(14) . . . 5_678 ?
C61 N14 C78 C77 -9.5(14) . . . . ?
C61 N14 C70 N22 128.3(13) . . . 5_678 ?
C27 N3 C31 C30 4.0(18) . . . . ?
C27 N3 C26 C23 129.4(11) . . . . ?
C27 C28 C29 C32 -173.9(12) . . . . ?
C27 C28 C29 C30 3.4(19) . . . . ?
C14 C11 C12 C13 173.3(11) . . . . ?
C14 C11 C10 C9 -172.5(13) . . . . ?
C14 C18 C17 N2 1(3) . . . . ?
C14 C15 C16 N2 -1(3) . . . . ?
C93 N35 C94 O33 -14(2) 7_678 . . . ?
C93 N35 C94 N36 167.5(11) 7_678 . . . ?
C93 N35 C99 N24 85.5(13) 7_678 . . . ?
C93 N35 C99 C100 -164.7(10) 7_678 . . . ?
C93 N34 C98 N25 80.6(14) . . . . ?
C93 N34 C98 C97 -168.4(10) . . . . ?
C93 N34 C92 N33 171.2(10) . . . . ?
C93 N34 C92 O32 -9(2) . . . . ?
C51 C50 C47 C46 -43.9(18) . . . . ?
C51 C50 C47 C48 137.6(13) . . . . ?
C51 C50 C54 C53 1(2) . . . . ?
C100 N23 C81 N24 0.6(14) . . . . ?
C100 N23 C81 O27 -176.1(12) . . . . ?
C100 N23 C80 N37 -81.6(16) . . . . ?
C100 N36 C94 N35 -5.2(14) . . . . ?
C100 N36 C94 O33 176.7(13) . . . . ?
C100 N36 C88 N30 83.8(16) . . . . ?
C56 N8 C55 O18 -10(2) . . . . ?
C56 N8 C55 N7 169.7(11) . . . . ?
C56 N8 C72 N21 75.9(19) . . . . ?
C56 N8 C72 C71 -172.1(12) . . . . ?
C26 C23 C22 C21 -175.2(10) . . . . ?
C26 C23 C24 C25 176.9(11) . . . . ?
C26 N3 C31 C30 -172.5(12) . . . . ?
C26 N3 C27 C28 170.8(12) . . . . ?
C44 N5 C49 C48 172.6(12) . . . . ?
C44 N5 C45 C46 -172.2(11) . . . . ?
C44 C41 C40 C39 176.2(14) . . . . ?
C65 N17 C64 N16 -127.3(16) . . . 5_678 ?
C65 N17 C76 N12 117.7(15) . . . . ?
C65 N17 C76 C75 4.3(16) . . . . ?
C78 N15 C62 N7 -82.2(17) 5_678 . . . ?
C78 N15 C63 N16 6.1(16) 5_678 . . . ?
C78 N15 C63 O25 -179.3(14) 5_678 . . . ?
C78 N14 C61 O21 -173.2(12) . . . . ?
C78 N14 C61 N13 7.3(14) . . . . ?
C78 N14 C70 N22 -78.9(19) . . . 5_678 ?
C78 C77 N13 C61 -4.1(15) . . . . ?
C78 C77 N13 C60 160.0(13) . . . . ?
C88 N36 C94 N35 -167.0(11) . . . . ?
C88 N36 C94 O33 15(2) . . . . ?
C88 N36 C100 N23 -81.2(15) . . . . ?
C88 N36 C100 C99 165.2(11) . . . . ?
C88 N30 C87 N29 163.9(10) . . . . ?
C88 N30 C87 O30 -10.4(17) . . . . ?
C88 N30 C102 N37 83.5(13) . . . . ?
C88 N30 C102 C101 -165.2(10) . . . . ?
C55 N8 C56 N9 121.2(13) . . . . ?
C55 N8 C72 N21 -122.5(16) . . . . ?
C55 N8 C72 C71 -10.6(15) . . . . ?
C55 N7 C62 N15 -113.3(14) . . . . ?
C55 N7 C71 N22 109.4(15) . . . . ?
C55 N7 C71 C72 -4.4(14) . . . . ?
C62 N15 C63 N16 168.2(13) . . . . ?
C62 N15 C63 O25 -17(2) . . . . ?
C62 N7 C55 O18 5(2) . . . . ?
C62 N7 C55 N8 -174.3(12) . . . . ?
C62 N7 C71 N22 -78.4(17) . . . . ?
C62 N7 C71 C72 167.8(12) . . . . ?
C54 C50 C47 C46 131.0(14) . . . . ?
C54 C50 C47 C48 -47.6(19) . . . . ?
C54 C50 C51 C52 1.7(19) . . . . ?
C73 N20 C67 N19 6.5(16) . . . . ?
C73 N20 C67 O23 -175.4(13) . . . . ?
C73 N20 C68 N21 -77(2) . . . . ?
C73 C74 N10 C57 -4.8(14) . . . . ?
C73 C74 N10 C58 -165.3(12) . . . . ?
C63 N15 C62 N7 117.6(15) . . . . ?
C77 N16 C63 N15 -11.5(16) 5_678 . . . ?
C77 N16 C63 O25 174.1(15) 5_678 . . . ?
C71 N22 C69 N21 -3.0(15) . . . . ?
C71 N22 C69 O22 -179.3(13) . . . . ?
C71 N7 C55 O18 177.5(11) . . . . ?
C71 N7 C55 N8 -2.0(15) . . . . ?
C71 N7 C62 N15 75.3(18) . . . . ?
C69 N21 C72 N8 102.3(17) . . . . ?
C69 N21 C72 C71 -10.4(15) . . . . ?
C69 N21 C68 N20 -101.7(18) . . . . ?
C69 N22 C71 N7 -115.8(14) . . . . ?
C69 N22 C71 C72 -3.4(14) . . . . ?
C39 C38 C43 C42 -2(2) . . . . ?
C67 N20 C73 C74 -1.8(14) . . . . ?
C67 N20 C73 N9 -115.6(14) . . . . ?
C67 N20 C68 N21 117.0(16) . . . . ?
C67 N19 C74 C73 7.2(14) . . . . ?
C67 N19 C74 N10 117.6(14) . . . . ?
C67 N19 C66 N18 -110.5(16) . . . . ?
C64 N16 C63 N15 -161.9(13) 5_678 . . . ?
C64 N16 C63 O25 24(2) 5_678 . . . ?
C64 N17 C65 O24 19(2) . . . . ?
C64 N17 C65 N18 -164.1(14) . . . . ?
C64 N17 C76 N12 -86.4(18) . . . . ?
C64 N17 C76 C75 160.3(14) . . . . ?
C18 C14 C15 C16 -1.4(19) . . . . ?
C15 C14 C18 C17 1(2) . . . . ?
C40 C41 C44 N5 -71.8(17) . . . . ?
C60 N12 C59 O20 -16(2) . . . . ?
C60 N12 C59 N11 162.3(14) . . . . ?
C60 N12 C76 N17 85.1(17) . . . . ?
C60 N12 C76 C75 -162.1(13) . . . . ?
C17 N2 C16 C15 3(3) . . . . ?
C74 N19 C67 N20 -8.8(16) . . . . ?
C74 N19 C67 O23 173.1(12) . . . . ?
C74 N19 C66 N18 83.0(19) . . . . ?
C74 C73 N9 C57 2.9(15) . . . . ?
C74 C73 N9 C56 161.7(13) . . . . ?
C72 N21 C69 N22 8.6(16) . . . . ?
C72 N21 C69 O22 -174.9(13) . . . . ?
C72 N21 C68 N20 85.5(19) . . . . ?
C72 N8 C56 N9 -79.4(16) . . . . ?
C72 N8 C55 O18 -171.4(12) . . . . ?
C72 N8 C55 N7 8.1(15) . . . . ?
C70 N22 C71 N7 87.1(16) 5_678 . . . ?
C70 N22 C71 C72 -160.5(13) 5_678 . . . ?
C70 N22 C69 N21 154.9(13) 5_678 . . . ?
C70 N22 C69 O22 -21(2) 5_678 . . . ?
C70 N14 C61 O21 -17(2) . . . . ?
C70 N14 C61 N13 163.7(13) . . . . ?
C70 N14 C78 N15 83.1(17) . . . 5_678 ?
C70 N14 C78 C77 -164.1(14) . . . . ?
C76 N12 C59 O20 -175.0(12) . . . . ?
C76 N12 C59 N11 3.5(16) . . . . ?
C76 N12 C60 N13 -81.5(19) . . . . ?
C76 N17 C65 O24 174.7(14) . . . . ?
C76 N17 C65 N18 -7.9(17) . . . . ?
C76 N17 C64 N16 79.7(19) . . . 5_678 ?
C76 C75 N18 C65 -5.2(15) . . . . ?
C76 C75 N18 C66 -164.6(13) . . . . ?
C76 C75 N11 C59 2.2(15) . . . . ?
C76 C75 N11 C58 176.5(12) . . . . ?
C16 N2 C17 C18 -3(3) . . . . ?
C66 N19 C67 N20 -176.8(13) . . . . ?
C66 N19 C67 O23 5(2) . . . . ?
C66 N19 C74 C73 175.3(12) . . . . ?
C66 N19 C74 N10 -74.3(17) . . . . ?
C68 N20 C73 C74 -168.8(14) . . . . ?
C68 N20 C73 N9 77.5(18) . . . . ?
C68 N20 C67 N19 174.0(14) . . . . ?
C68 N20 C67 O23 -8(2) . . . . ?
C68 N21 C69 N22 -165.0(12) . . . . ?
C68 N21 C69 O22 11(2) . . . . ?
C68 N21 C72 N8 -84.1(18) . . . . ?
C68 N21 C72 C71 163.2(12) . . . . ?
N18 C75 C76 N12 -120.0(12) . . . . ?
N18 C75 C76 N17 0.5(14) . . . . ?
N18 C75 N11 C59 113.8(15) . . . . ?
N18 C75 N11 C58 -71.9(18) . . . . ?
N11 C75 C76 N12 -0.1(14) . . . . ?
N11 C75 C76 N17 120.3(12) . . . . ?
N11 C75 N18 C65 -115.7(15) . . . . ?
N11 C75 N18 C66 85.0(18) . . . . ?
N11 C58 N10 C57 110.0(15) . . . . ?
N11 C58 N10 C74 -91.2(16) . . . . ?
N10 C57 N9 C56 -164.8(12) . . . . ?
N10 C57 N9 C73 -6.1(15) . . . . ?
N10 C58 N11 C59 -108.0(16) . . . . ?
N10 C58 N11 C75 78.4(17) . . . . ?
N9 C57 N10 C74 6.8(15) . . . . ?
N9 C57 N10 C58 168.0(12) . . . . ?
N9 C73 C74 N19 119.2(11) . . . . ?
N9 C73 C74 N10 1.1(13) . . . . ?
C5 C4 C3 C2 0.7(19) . . . . ?

loop_
_smtbx_masks_void_nr
_smtbx_masks_void_average_x
_smtbx_masks_void_average_y
_smtbx_masks_void_average_z
_smtbx_masks_void_volume
_smtbx_masks_void_count_electrons
_smtbx_masks_void_content
1 0.000 -0.714 0.250 994.6 130.6 ?
2 0.000 -0.873 0.750 994.6 131.0 ?
3 0.187 0.335 0.185 51.0 22.0 ?
4 0.187 0.665 0.685 51.0 25.4 ?
5 0.181 0.133 0.911 7.2 0.0 ?
6 0.181 0.867 0.411 7.2 0.0 ?
7 0.500 0.575 0.750 994.6 131.0 ?
8 0.500 -0.161 0.250 994.6 130.6 ?
9 0.313 0.165 0.815 51.0 24.0 ?
10 0.313 0.835 0.315 51.0 20.6 ?
11 0.319 0.367 0.089 7.2 0.2 ?
12 0.319 0.633 0.589 7.2 0.2 ?
13 0.687 0.165 0.685 51.0 25.4 ?
14 0.687 0.835 0.185 51.0 22.0 ?
15 0.681 0.367 0.411 7.2 0.0 ?
16 0.681 0.633 0.911 7.2 0.0 ?
17 0.813 0.335 0.315 51.0 20.6 ?
18 0.813 0.665 0.815 51.0 24.0 ?
19 0.819 0.133 0.589 7.2 0.2 ?
20 0.819 0.867 0.089 7.2 0.2 ?
